data_1562397
loop_
_publ_author_name
'Niermeier, Philipp'
'Maibom, Kristina'
'Lamm, Jan-Hendrik'
'Neumann, Beate'
'Stammler, Georg'
'Mitzel, Norbert Werner'

_publ_section_title
;
 Hydrogen-Bond-Induced Selectivity of a Head-to-Head Photo- Dimerization
 of Dialkynylanthracene -- Access to Tetra Lewis Acids
;
_journal_name_full 'Chemical Science'
_journal_paper_doi 10.1039/D1SC02065J
_journal_year 2021
_chemical_formula_moiety 'C104 H76 B4 N4'
_chemical_formula_sum 'C104 H76 B4 N4'
_chemical_formula_weight 1424.92
_space_group_crystal_system monoclinic
_space_group_IT_number 14
_space_group_name_Hall '-P 2ybc'
_space_group_name_H-M_alt 'P 1 21/c 1'
_atom_sites_solution_hydrogens geom
_atom_sites_solution_primary dual
_audit_creation_date 2018-07-09
_audit_creation_method
;
Olex2 1.2
(compiled 2018.05.29 svn.r3508 for OlexSys, GUI svn.r5506)
;
_audit_update_record
;
2019-09-09 deposited with the CCDC.	2021-05-06 downloaded from the CCDC.
;
_cell_angle_alpha 90
_cell_angle_beta 91.677(3)
_cell_angle_gamma 90
_cell_formula_units_Z 4
_cell_length_a 14.0002(4)
_cell_length_b 40.8950(12)
_cell_length_c 17.3331(6)
_cell_measurement_reflns_used 11562
_cell_measurement_temperature 100.0(1)
_cell_measurement_theta_max 71.9380
_cell_measurement_theta_min 3.2810
_cell_volume 9919.6(5)
_computing_cell_refinement 'CrysAlisPro 1.171.39.15e (Rigaku OD, 2015)'
_computing_data_collection 'CrysAlisPro 1.171.39.15e (Rigaku OD, 2015)'
_computing_data_reduction 'CrysAlisPro 1.171.39.15e (Rigaku OD, 2015)'
_computing_molecular_graphics 'Olex2 (Dolomanov et al., 2009)'
_computing_publication_material 'Olex2 (Dolomanov et al., 2009)'
_computing_structure_refinement 'ShelXL (Sheldrick, 2015)'
_computing_structure_solution 'ShelXT (Sheldrick, 2015)'
_diffrn_ambient_environment N~2~
_diffrn_ambient_temperature 100.0(1)
_diffrn_detector 'CCD plate'
_diffrn_detector_area_resol_mean 5.3114
_diffrn_detector_type Atlas
_diffrn_measured_fraction_theta_full 1.000
_diffrn_measured_fraction_theta_max 1.000
_diffrn_measurement_details
;
List of Runs (angles in degrees, time in seconds):

  # Type    Start    End  Width  t~exp~   \w     \q     \k     \f   Frames
#--------------------------------------------------------------------------
  1  \w    -64.00  30.00   1.00   32.00    --  -38.50  57.00 -30.00   94
  2  \w   -107.00 -15.00   1.00   32.00    --  -38.50 -57.00-180.00   92
  3  \w    -79.00  -8.00   1.00   32.00    --  -38.50 125.00 -30.00   71
  4  \w    -57.00  33.00   1.00   32.00    --  -38.50  38.00 120.00   90
  5  \w     33.00  86.00   1.00   32.00    --   43.45-125.00-180.00   53
  6  \w     37.00 124.00   1.00  120.00    --  109.35 -30.00 -90.00   87
  7  \w     52.00 123.00   1.00  120.00    --  109.35 -30.00-180.00   71
  8  \w     44.00 117.00   1.00  120.00    --  109.35-125.00-180.00   73
  9  \w    139.00 171.00   1.00  120.00    --  109.35 125.00 -60.00   32
 10  \w     55.00 113.00   1.00  120.00    --  109.35 -30.00  90.00   58
 11  \w     50.00  77.00   1.00  120.00    --  109.35 -94.00 -60.00   27
 12  \w    100.00 176.00   1.00  120.00    --  109.35  30.00-120.00   76
 13  \w     89.00 117.00   1.00  120.00    --  109.35-125.00  30.00   28
 14  \w     32.00 107.00   1.00  120.00    --  109.35 -94.00-120.00   75
 15  \w     96.00 124.00   1.00  120.00    --  109.35 125.00 -60.00   28
 16  \w    118.00 169.00   1.00  120.00    --  109.35  30.00 -60.00   51
 17  \w     47.00 123.00   1.00  120.00    --  109.35 -45.00   0.00   76
 18  \w     43.00 131.00   1.00  120.00    --  109.35 -77.00 -30.00   88
;
_diffrn_measurement_device 'four-circle diffractometer'
_diffrn_measurement_device_type 'SuperNova, Dual, Cu at home/near, Atlas'
_diffrn_measurement_method '\w scans'
_diffrn_orient_matrix_type 'CrysAlisPro convention (1999,Acta A55,543-557)'
_diffrn_orient_matrix_UB_11 -0.1073987000
_diffrn_orient_matrix_UB_12 -0.0029894000
_diffrn_orient_matrix_UB_13 -0.0206932000
_diffrn_orient_matrix_UB_21 0.0210568000
_diffrn_orient_matrix_UB_22 -0.0287885000
_diffrn_orient_matrix_UB_23 -0.0543226000
_diffrn_orient_matrix_UB_31 -0.0117347000
_diffrn_orient_matrix_UB_32 -0.0241039000
_diffrn_orient_matrix_UB_33 0.0673180000
_diffrn_radiation_monochromator mirror
_diffrn_radiation_probe x-ray
_diffrn_radiation_type CuK\a
_diffrn_radiation_wavelength 1.54184
_diffrn_reflns_av_R_equivalents 0.0692
_diffrn_reflns_av_unetI/netI 0.0532
_diffrn_reflns_Laue_measured_fraction_full 1.000
_diffrn_reflns_Laue_measured_fraction_max 1.000
_diffrn_reflns_limit_h_max 16
_diffrn_reflns_limit_h_min -16
_diffrn_reflns_limit_k_max 34
_diffrn_reflns_limit_k_min -48
_diffrn_reflns_limit_l_max 20
_diffrn_reflns_limit_l_min -18
_diffrn_reflns_number 66655
_diffrn_reflns_point_group_measured_fraction_full 1.000
_diffrn_reflns_point_group_measured_fraction_max 1.000
_diffrn_reflns_theta_full 66.750
_diffrn_reflns_theta_max 66.750
_diffrn_reflns_theta_min 2.770
_diffrn_source 'micro-focus sealed X-ray tube'
_diffrn_source_type 'SuperNova (Cu) X-ray Source'
_exptl_absorpt_coefficient_mu 0.414
_exptl_absorpt_correction_T_max 1.000
_exptl_absorpt_correction_T_min 0.929
_exptl_absorpt_correction_type gaussian
_exptl_absorpt_process_details
;
CrysAlisPro 1.171.39.15e (Rigaku Oxford Diffraction, 2015)
Numerical absorption correction based on gaussian integration over
			a multifaceted crystal model
Empirical absorption correction using spherical harmonics,
 implemented in SCALE3 ABSPACK scaling algorithm.
;
_exptl_crystal_colour 'clear colourless'
_exptl_crystal_colour_lustre clear
_exptl_crystal_colour_primary colourless
_exptl_crystal_density_diffrn 0.954
_exptl_crystal_description plate
_exptl_crystal_F_000 2992
_exptl_crystal_size_max 0.159
_exptl_crystal_size_mid 0.069
_exptl_crystal_size_min 0.067
_refine_diff_density_max 0.501
_refine_diff_density_min -0.255
_refine_diff_density_rms 0.043
_refine_ls_extinction_method none
_refine_ls_goodness_of_fit_ref 1.051
_refine_ls_hydrogen_treatment constr
_refine_ls_matrix_type full
_refine_ls_number_parameters 1113
_refine_ls_number_reflns 17595
_refine_ls_number_restraints 15
_refine_ls_restrained_S_all 1.063
_refine_ls_R_factor_all 0.1196
_refine_ls_R_factor_gt 0.0871
_refine_ls_shift/su_max 0.001
_refine_ls_shift/su_mean 0.000
_refine_ls_structure_factor_coef Fsqd
_refine_ls_weighting_details 'w=1/[\s^2^(Fo^2^)+(0.1445P)^2^+1.4548P] where P=(Fo^2^+2Fc^2^)/3'
_refine_ls_weighting_scheme calc
_refine_ls_wR_factor_gt 0.2509
_refine_ls_wR_factor_ref 0.2793
_reflns_Friedel_coverage 0.000
_reflns_number_gt 10611
_reflns_number_total 17595
_reflns_threshold_expression 'I > 2\s(I)'
_cod_data_source_file d1sc02065j2.cif
_cod_data_source_block 9
_cod_database_code 1562397
_shelx_shelxl_version_number 2016/6
_chemical_oxdiff_formula 'c110 h82 B4 N4'
_shelx_space_group_comment
;
The symmetry employed for this shelxl refinement is uniquely defined
by the following loop, which should always be used as a source of
symmetry information in preference to the above space-group names.
They are only intended as comments.
;
_reflns_odcompleteness_completeness 99.99
_reflns_odcompleteness_iscentric 1
_reflns_odcompleteness_theta 66.65
_olex2_refinement_description
;
1. Fixed Uiso
 At 1.2 times of:
  All C(H) groups
2. Restrained distances
 C42-B2 \\sim C42B-B2 \\sim C69-B3 \\sim C69B-B3 \\sim C75-B3 \\sim C75B-B3
 with sigma of 0.02
3. Others
 Sof(C74B)=Sof(H74B)=Sof(C73B)=Sof(H73B)=Sof(C72B)=Sof(H72B)=Sof(C71B)=
 Sof(H71B)=Sof(C70B)=Sof(H70B)=Sof(C69B)=Sof(C75B)=Sof(C76B)=Sof(H76B)=
 Sof(C77B)=Sof(H77B)=Sof(C78B)=Sof(H78B)=Sof(C79B)=Sof(H79B)=Sof(C80B)=
 Sof(H80B)=1-FVAR(1)
 Sof(C69)=Sof(C70)=Sof(H70)=Sof(C71)=Sof(H71)=Sof(C72)=Sof(H72)=Sof(C73)=
 Sof(H73)=Sof(C74)=Sof(H74)=Sof(C76)=Sof(H76)=Sof(C77)=Sof(H77)=Sof(C78)=
 Sof(H78)=Sof(C79)=Sof(H79)=Sof(C80)=Sof(H80)=Sof(C75)=FVAR(1)
 Sof(C42B)=Sof(C47B)=Sof(H47B)=Sof(C46B)=Sof(H46B)=Sof(C45B)=Sof(H45B)=
 Sof(C44B)=Sof(H44B)=Sof(C43B)=Sof(H43B)=1-FVAR(2)
 Sof(C42)=Sof(C43)=Sof(H43)=Sof(C44)=Sof(H44)=Sof(C45)=Sof(H45)=Sof(C46)=
 Sof(H46)=Sof(C47)=Sof(H47)=FVAR(2)
4.a Ternary CH refined with riding coordinates:
 C3(H3), C10(H10), C55(H55), C62(H62)
4.b Aromatic/amide H refined with riding coordinates:
 C6(H6), C7(H7), C8(H8), C12(H12), C13(H13), C14(H14), C18(H18), C19(H19),
 C20(H20), C21(H21), C22(H22), C24(H24), C25(H25), C26(H26), C27(H27), C28(H28),
  C29(H29), C30(H30), C31(H31), C32(H32), C33(H33), C37(H37), C38(H38),
 C39(H39), C40(H40), C41(H41), C47B(H47B), C46B(H46B), C45B(H45B), C44B(H44B),
 C43B(H43B), C43(H43), C44(H44), C45(H45), C46(H46), C47(H47), C48(H48),
 C49(H49), C50(H50), C51(H51), C52(H52), C58(H58), C59(H59), C60(H60), C64(H64),
  C65(H65), C66(H66), C70(H70), C71(H71), C72(H72), C73(H73), C74(H74),
 C74B(H74B), C73B(H73B), C72B(H72B), C71B(H71B), C70B(H70B), C76B(H76B),
 C77B(H77B), C78B(H78B), C79B(H79B), C80B(H80B), C76(H76), C77(H77), C78(H78),
 C79(H79), C80(H80), C81(H81), C82(H82), C83(H83), C84(H84), C85(H85), C89(H89),
  C90(H90), C91(H91), C92(H92), C93(H93), C95(H95), C96(H96), C97(H97),
 C98(H98), C99(H99), C100(H100), C101(H101), C102(H102), C103(H103), C104(H104)
4.c Fitted hexagon refined as free rotating group:
 C42B(C47B,C46B,C45B,C44B,C43B), C69(C70,C71,C72,C73,C74), C74B(C73B,C72B,C71B,
 C70B,C69B), C75B(C76B,C77B,C78B,C79B,C80B), C76(C77,C78,C79,C80,C75)
;
_olex2_date_sample_data_collection 2018-06-08
_olex2_submission_special_instructions 'No special instructions were received'
_oxdiff_exptl_absorpt_empirical_details
;
Empirical correction (ABSPACK) includes:
- Absorption correction using spherical harmonics
- Frame scaling
- Detector area scaling
;
_oxdiff_exptl_absorpt_empirical_full_max 2.159
_oxdiff_exptl_absorpt_empirical_full_min 0.516

loop_
_space_group_symop_operation_xyz
'x, y, z'
'-x, y+1/2, -z+1/2'
'-x, -y, -z'
'x, -y-1/2, z-1/2'

loop_
_atom_site_label
_atom_site_type_symbol
_atom_site_fract_x
_atom_site_fract_y
_atom_site_fract_z
_atom_site_U_iso_or_equiv
_atom_site_adp_type
_atom_site_occupancy
_atom_site_site_symmetry_order
_atom_site_calc_flag
_atom_site_refinement_flags_posn
_atom_site_refinement_flags_adp
_atom_site_refinement_flags_occupancy
_atom_site_disorder_assembly
_atom_site_disorder_group
N1 N 0.5565(2) 0.64525(7) 0.36733(19) 0.0746(8) Uani 1 1 d . . . . .
N2 N 0.4015(2) 0.53575(6) 0.41131(16) 0.0643(7) Uani 1 1 d . . . . .
N3 N 0.5363(2) 0.75731(6) 0.44719(16) 0.0663(7) Uani 1 1 d . . . . .
N4 N 0.06843(18) 0.65324(6) 0.54982(18) 0.0661(7) Uani 1 1 d . . . . .
C1 C 0.6567(2) 0.58888(7) 0.61862(18) 0.0601(7) Uani 1 1 d . . . . .
C2 C 0.5886(2) 0.59409(7) 0.67455(19) 0.0602(8) Uani 1 1 d . . . . .
C3 C 0.4919(2) 0.61037(7) 0.65774(19) 0.0595(7) Uani 1 1 d . . . . .
H3 H 0.479242 0.609972 0.600670 0.071 Uiso 1 1 calc R . . . .
C4 C 0.4170(2) 0.58977(7) 0.69529(19) 0.0596(7) Uani 1 1 d . . . . .
C5 C 0.3345(2) 0.57831(8) 0.6566(2) 0.0632(8) Uani 1 1 d . . . . .
C6 C 0.2657(3) 0.56188(9) 0.6995(2) 0.0766(10) Uani 1 1 d . . . . .
H6 H 0.207945 0.554845 0.674578 0.092 Uiso 1 1 calc R . . . .
C7 C 0.2804(3) 0.55579(10) 0.7772(2) 0.0834(11) Uani 1 1 d . . . . .
H7 H 0.232045 0.545658 0.806207 0.100 Uiso 1 1 calc R . . . .
C8 C 0.3666(3) 0.56466(9) 0.8121(2) 0.0759(10) Uani 1 1 d . . . . .
H8 H 0.379551 0.558905 0.864509 0.091 Uiso 1 1 calc R . . . .
C9 C 0.4341(2) 0.58176(8) 0.77192(19) 0.0628(8) Uani 1 1 d . . . . .
C10 C 0.5321(3) 0.59008(8) 0.8075(2) 0.0654(8) Uani 1 1 d . . . . .
H10 H 0.543301 0.575939 0.853999 0.079 Uiso 1 1 calc R . . . .
C11 C 0.6064(2) 0.58169(8) 0.74906(19) 0.0632(8) Uani 1 1 d . . . . .
C12 C 0.6879(3) 0.56430(8) 0.7675(2) 0.0712(9) Uani 1 1 d . . . . .
H12 H 0.698633 0.556317 0.818461 0.085 Uiso 1 1 calc R . . . .
C13 C 0.7546(3) 0.55843(9) 0.7112(2) 0.0714(9) Uani 1 1 d . . . . .
H13 H 0.810198 0.545904 0.723111 0.086 Uiso 1 1 calc R . . . .
C14 C 0.7395(2) 0.57088(8) 0.6381(2) 0.0691(9) Uani 1 1 d . . . . .
H14 H 0.785895 0.567240 0.600102 0.083 Uiso 1 1 calc R . . . .
C15 C 0.6469(2) 0.60207(8) 0.5430(2) 0.0631(8) Uani 1 1 d . . . . .
C16 C 0.6459(2) 0.61262(8) 0.4771(2) 0.0651(8) Uani 1 1 d . . . . .
C17 C 0.6682(3) 0.59479(9) 0.3330(2) 0.0720(9) Uani 1 1 d . . . . .
C18 C 0.6069(3) 0.58560(10) 0.2720(3) 0.0910(12) Uani 1 1 d . . . . .
H18 H 0.552497 0.598747 0.260185 0.109 Uiso 1 1 calc R . . . .
C19 C 0.6226(4) 0.55802(13) 0.2280(3) 0.1124(16) Uani 1 1 d . . . . .
H19 H 0.578872 0.552316 0.187321 0.135 Uiso 1 1 calc R . . . .
C20 C 0.7008(5) 0.53904(13) 0.2432(3) 0.1120(16) Uani 1 1 d . . . . .
H20 H 0.711737 0.520058 0.213090 0.134 Uiso 1 1 calc R . . . .
C21 C 0.7623(4) 0.54718(13) 0.3006(3) 0.1096(16) Uani 1 1 d . . . . .
H21 H 0.817244 0.534064 0.310606 0.132 Uiso 1 1 calc R . . . .
C22 C 0.7464(3) 0.57473(11) 0.3457(3) 0.0925(12) Uani 1 1 d . . . . .
H22 H 0.790762 0.579868 0.386391 0.111 Uiso 1 1 calc R . . . .
C23 C 0.7396(2) 0.65268(9) 0.3879(2) 0.0734(9) Uani 1 1 d . . . . .
C24 C 0.7422(3) 0.67823(9) 0.4402(3) 0.0842(11) Uani 1 1 d . . . . .
H24 H 0.693537 0.679395 0.477196 0.101 Uiso 1 1 calc R . . . .
C25 C 0.8124(3) 0.70226(11) 0.4416(3) 0.0947(13) Uani 1 1 d . . . . .
H25 H 0.812384 0.719040 0.479464 0.114 Uiso 1 1 calc R . . . .
C26 C 0.8812(3) 0.70139(12) 0.3875(3) 0.0937(13) Uani 1 1 d . . . . .
H26 H 0.928264 0.718111 0.386290 0.112 Uiso 1 1 calc R . . . .
C27 C 0.8825(3) 0.67626(13) 0.3348(3) 0.0959(13) Uani 1 1 d . . . . .
H27 H 0.932149 0.675251 0.298672 0.115 Uiso 1 1 calc R . . . .
C28 C 0.8119(3) 0.65229(11) 0.3339(2) 0.0845(11) Uani 1 1 d . . . . .
H28 H 0.812750 0.635474 0.296060 0.101 Uiso 1 1 calc R . . . .
C29 C 0.5505(3) 0.66009(9) 0.2991(2) 0.0760(10) Uani 1 1 d . . . . .
H29 H 0.602612 0.658563 0.265375 0.091 Uiso 1 1 calc R . . . .
C30 C 0.4692(3) 0.67791(10) 0.2755(3) 0.0931(13) Uani 1 1 d . . . . .
H30 H 0.466476 0.688402 0.226610 0.112 Uiso 1 1 calc R . . . .
C31 C 0.3948(3) 0.68000(13) 0.3231(4) 0.1176(18) Uani 1 1 d . . . . .
H31 H 0.339506 0.692197 0.308357 0.141 Uiso 1 1 calc R . . . .
C32 C 0.4002(4) 0.66437(15) 0.3926(4) 0.1264(19) Uani 1 1 d . . . . .
H32 H 0.347980 0.665042 0.426350 0.152 Uiso 1 1 calc R . . . .
C33 C 0.4823(3) 0.64762(13) 0.4130(3) 0.1017(14) Uani 1 1 d . . . . .
H33 H 0.486104 0.637268 0.462021 0.122 Uiso 1 1 calc R . . . .
C34 C 0.3235(2) 0.57876(7) 0.5745(2) 0.0639(8) Uani 1 1 d . . . . .
C35 C 0.3137(2) 0.57280(8) 0.5058(2) 0.0652(8) Uani 1 1 d . . . . .
C36 C 0.2150(3) 0.53087(8) 0.4200(2) 0.0708(9) Uani 1 1 d . . . . .
C37 C 0.1532(3) 0.52695(10) 0.3559(3) 0.0814(10) Uani 1 1 d . . . . .
H37 H 0.162555 0.539950 0.311301 0.098 Uiso 1 1 calc R . . . .
C38 C 0.0777(3) 0.50427(11) 0.3555(3) 0.0903(12) Uani 1 1 d . . . . .
H38 H 0.036861 0.502166 0.310999 0.108 Uiso 1 1 calc R . . . .
C39 C 0.0629(3) 0.48535(11) 0.4185(3) 0.0863(11) Uani 1 1 d . . . . .
H39 H 0.011943 0.470016 0.418212 0.104 Uiso 1 1 calc R . . . .
C40 C 0.1229(3) 0.48858(9) 0.4835(3) 0.0837(11) Uani 1 1 d . . . . .
H40 H 0.113296 0.475440 0.527798 0.100 Uiso 1 1 calc R . . . .
C41 C 0.1962(3) 0.51099(8) 0.4830(2) 0.0712(9) Uani 1 1 d . . . . .
H41 H 0.236139 0.512998 0.528047 0.085 Uiso 1 1 calc R . . . .
C42 C 0.2862(8) 0.58268(18) 0.3520(5) 0.063(2) Uani 0.698(12) 1 d D . P A 1
C42B C 0.3131(12) 0.5805(3) 0.3408(8) 0.080(9) Uani 0.302(12) 1 d D . P A 2
C47B C 0.3428(14) 0.5680(4) 0.2709(11) 0.131(10) Uani 0.302(12) 1 d G . P A 2
H47B H 0.372476 0.547106 0.269143 0.157 Uiso 0.302(12) 1 calc R . P A 2
C46B C 0.3291(15) 0.5860(5) 0.2035(8) 0.146(11) Uani 0.302(12) 1 d G . P A 2
H46B H 0.349410 0.577488 0.155725 0.175 Uiso 0.302(12) 1 calc R . P A 2
C45B C 0.2857(18) 0.6165(5) 0.2061(8) 0.20(2) Uani 0.302(12) 1 d G . P A 2
H45B H 0.276295 0.628884 0.160012 0.235 Uiso 0.302(12) 1 calc R . P A 2
C44B C 0.2559(19) 0.6290(3) 0.2760(10) 0.139(10) Uani 0.302(12) 1 d G . P A 2
H44B H 0.226245 0.649898 0.277717 0.167 Uiso 0.302(12) 1 calc R . P A 2
C43B C 0.2696(15) 0.6110(3) 0.3433(8) 0.100(6) Uani 0.302(12) 1 d G . P A 2
H43B H 0.249310 0.619517 0.391135 0.120 Uiso 0.302(12) 1 calc R . P A 2
C43 C 0.3481(6) 0.58366(17) 0.2890(5) 0.0749(19) Uani 0.698(12) 1 d . . P A 1
H43 H 0.404919 0.570968 0.290365 0.090 Uiso 0.698(12) 1 calc R . P A 1
C44 C 0.3260(6) 0.6032(2) 0.2249(4) 0.085(2) Uani 0.698(12) 1 d . . P A 1
H44 H 0.368351 0.604002 0.183134 0.102 Uiso 0.698(12) 1 calc R . P A 1
C45 C 0.2425(6) 0.6214(2) 0.2219(5) 0.090(2) Uani 0.698(12) 1 d . . P A 1
H45 H 0.226685 0.634388 0.177933 0.108 Uiso 0.698(12) 1 calc R . P A 1
C46 C 0.1826(6) 0.62043(16) 0.2837(4) 0.083(2) Uani 0.698(12) 1 d . . P A 1
H46 H 0.124984 0.632728 0.282504 0.100 Uiso 0.698(12) 1 calc R . P A 1
C47 C 0.2064(6) 0.60174(16) 0.3466(3) 0.078(2) Uani 0.698(12) 1 d . . P A 1
H47 H 0.164887 0.602012 0.388965 0.093 Uiso 0.698(12) 1 calc R . P A 1
C48 C 0.4012(3) 0.50908(8) 0.3667(2) 0.0740(9) Uani 1 1 d . . . . .
H48 H 0.342504 0.501954 0.343473 0.089 Uiso 1 1 calc R . . . .
C49 C 0.4820(3) 0.49182(9) 0.3536(2) 0.0774(10) Uani 1 1 d . . . . .
H49 H 0.479282 0.473115 0.321102 0.093 Uiso 1 1 calc R . . . .
C50 C 0.5681(3) 0.50144(8) 0.3874(2) 0.0772(10) Uani 1 1 d . . . . .
H50 H 0.624893 0.489308 0.379546 0.093 Uiso 1 1 calc R . . . .
C51 C 0.5695(3) 0.52927(8) 0.4331(2) 0.0721(9) Uani 1 1 d . . . . .
H51 H 0.627443 0.536833 0.456666 0.087 Uiso 1 1 calc R . . . .
C52 C 0.4852(3) 0.54572(8) 0.4435(2) 0.0681(8) Uani 1 1 d . . . . .
H52 H 0.486019 0.564847 0.474586 0.082 Uiso 1 1 calc R . . . .
C53 C 0.6400(2) 0.68144(8) 0.67604(18) 0.0619(8) Uani 1 1 d . . . . .
C54 C 0.5823(2) 0.65953(8) 0.71595(19) 0.0612(8) Uani 1 1 d . . . . .
C55 C 0.4846(2) 0.64796(7) 0.68682(18) 0.0587(7) Uani 1 1 d . . . . .
H55 H 0.463247 0.661971 0.642287 0.070 Uiso 1 1 calc R . . . .
C56 C 0.4159(2) 0.65263(7) 0.75237(19) 0.0590(7) Uani 1 1 d . . . . .
C57 C 0.3220(2) 0.66454(7) 0.7419(2) 0.0632(8) Uani 1 1 d . . . . .
C58 C 0.2670(3) 0.66960(8) 0.8076(2) 0.0734(9) Uani 1 1 d . . . . .
H58 H 0.204809 0.678692 0.801352 0.088 Uiso 1 1 calc R . . . .
C59 C 0.3005(3) 0.66180(9) 0.8801(2) 0.0760(9) Uani 1 1 d . . . . .
H59 H 0.262007 0.665381 0.923570 0.091 Uiso 1 1 calc R . . . .
C60 C 0.3914(3) 0.64860(8) 0.8895(2) 0.0683(8) Uani 1 1 d . . . . .
H60 H 0.414916 0.642715 0.939562 0.082 Uiso 1 1 calc R . . . .
C61 C 0.4471(3) 0.64403(7) 0.82692(19) 0.0630(8) Uani 1 1 d . . . . .
C62 C 0.5436(2) 0.62766(8) 0.83358(19) 0.0633(8) Uani 1 1 d . . . . .
H62 H 0.565376 0.628103 0.889047 0.076 Uiso 1 1 calc R . . . .
C63 C 0.6151(3) 0.64687(8) 0.78730(19) 0.0644(8) Uani 1 1 d . . . . .
C64 C 0.7067(3) 0.65337(9) 0.8144(2) 0.0729(9) Uani 1 1 d . . . . .
H64 H 0.728481 0.644699 0.862656 0.087 Uiso 1 1 calc R . . . .
C65 C 0.7666(3) 0.67250(9) 0.7715(2) 0.0798(10) Uani 1 1 d . . . . .
H65 H 0.830873 0.675843 0.788947 0.096 Uiso 1 1 calc R . . . .
C66 C 0.7340(3) 0.68689(9) 0.7032(2) 0.0730(9) Uani 1 1 d . . . . .
H66 H 0.775342 0.700453 0.674800 0.088 Uiso 1 1 calc R . . . .
C67 C 0.6033(2) 0.70233(8) 0.6152(2) 0.0629(8) Uani 1 1 d . . . . .
C68 C 0.5772(2) 0.72521(8) 0.57520(19) 0.0640(8) Uani 1 1 d . . . . .
C69 C 0.6187(5) 0.78854(11) 0.5639(3) 0.065(2) Uani 0.591(5) 1 d D . P B 1
C70 C 0.6156(4) 0.81770(11) 0.5227(3) 0.086(2) Uani 0.591(5) 1 d G . P B 1
H70 H 0.574809 0.819712 0.478172 0.104 Uiso 0.591(5) 1 calc R . P B 1
C71 C 0.6723(4) 0.84393(9) 0.5466(3) 0.097(3) Uani 0.591(5) 1 d G . P B 1
H71 H 0.670236 0.863856 0.518402 0.116 Uiso 0.591(5) 1 calc R . P B 1
C72 C 0.7321(3) 0.84099(13) 0.6117(3) 0.089(2) Uani 0.591(5) 1 d G . P B 1
H72 H 0.770822 0.858910 0.627990 0.107 Uiso 0.591(5) 1 calc R . P B 1
C73 C 0.7351(4) 0.81183(16) 0.6529(3) 0.087(7) Uani 0.591(5) 1 d G . P B 1
H73 H 0.775983 0.809820 0.697349 0.104 Uiso 0.591(5) 1 calc R . P B 1
C74 C 0.6785(5) 0.78561(13) 0.6290(3) 0.058(2) Uani 0.591(5) 1 d G . P B 1
H74 H 0.680557 0.765676 0.657120 0.070 Uiso 0.591(5) 1 calc R . P B 1
C74B C 0.6624(7) 0.7924(3) 0.6326(4) 0.057(3) Uani 0.409(5) 1 d . . P B 2
H74B H 0.624641 0.782576 0.670928 0.069 Uiso 0.409(5) 1 calc R . P B 2
C73B C 0.7371(7) 0.8132(2) 0.6542(3) 0.070(8) Uani 0.409(5) 1 d G . P B 2
H73B H 0.750354 0.817546 0.707313 0.084 Uiso 0.409(5) 1 calc R . P B 2
C72B C 0.7923(5) 0.82760(17) 0.5982(5) 0.093(3) Uani 0.409(5) 1 d G . P B 2
H72B H 0.843315 0.841796 0.612977 0.111 Uiso 0.409(5) 1 calc R . P B 2
C71B C 0.7728(5) 0.82123(18) 0.5206(4) 0.091(3) Uani 0.409(5) 1 d G . P B 2
H71B H 0.810564 0.831076 0.482255 0.109 Uiso 0.409(5) 1 calc R . P B 2
C70B C 0.6981(5) 0.80046(18) 0.4989(4) 0.084(3) Uani 0.409(5) 1 d G . P B 2
H70B H 0.684851 0.796106 0.445868 0.101 Uiso 0.409(5) 1 calc R . P B 2
C69B C 0.6429(6) 0.7861(2) 0.5550(5) 0.103(6) Uani 0.409(5) 1 d DG . P B 2
C75B C 0.4484(7) 0.7713(3) 0.5805(6) 0.050(3) Uani 0.409(5) 1 d D . P B 2
C76B C 0.4302(6) 0.8045(2) 0.5697(5) 0.075(4) Uani 0.409(5) 1 d G . P B 2
H76B H 0.475281 0.817803 0.544512 0.090 Uiso 0.409(5) 1 calc R . P B 2
C77B C 0.3461(6) 0.81807(18) 0.5958(8) 0.089(4) Uani 0.409(5) 1 d G . P B 2
H77B H 0.333662 0.840706 0.588408 0.107 Uiso 0.409(5) 1 calc R . P B 2
C78B C 0.2802(6) 0.7986(2) 0.6327(8) 0.076(4) Uani 0.409(5) 1 d G . P B 2
H78B H 0.222696 0.807851 0.650514 0.091 Uiso 0.409(5) 1 calc R . P B 2
C79B C 0.2984(7) 0.7654(2) 0.6435(7) 0.064(3) Uani 0.409(5) 1 d G . P B 2
H79B H 0.253350 0.752091 0.668725 0.077 Uiso 0.409(5) 1 calc R . P B 2
C80B C 0.3825(8) 0.7518(2) 0.6174(7) 0.054(4) Uani 0.409(5) 1 d G . P B 2
H80B H 0.394969 0.729187 0.624831 0.064 Uiso 0.409(5) 1 calc R . P B 2
C76 C 0.3894(5) 0.7999(2) 0.5573(4) 0.083(3) Uani 0.591(5) 1 d . . P B 1
H76 H 0.419209 0.815304 0.524670 0.100 Uiso 0.591(5) 1 calc R . P B 1
C77 C 0.3038(6) 0.80774(18) 0.5915(5) 0.098(4) Uani 0.591(5) 1 d G . P B 1
H77 H 0.275112 0.828479 0.582291 0.117 Uiso 0.591(5) 1 calc R . P B 1
C78 C 0.2603(5) 0.7852(2) 0.6392(5) 0.077(3) Uani 0.591(5) 1 d G . P B 1
H78 H 0.201792 0.790582 0.662574 0.093 Uiso 0.591(5) 1 calc R . P B 1
C79 C 0.3023(7) 0.75490(19) 0.6526(6) 0.078(3) Uani 0.591(5) 1 d G . P B 1
H79 H 0.272570 0.739511 0.685239 0.094 Uiso 0.591(5) 1 calc R . P B 1
C80 C 0.3879(8) 0.7471(2) 0.6184(7) 0.092(5) Uani 0.591(5) 1 d G . P B 1
H80 H 0.416666 0.726335 0.627618 0.111 Uiso 0.591(5) 1 calc R . P B 1
C75 C 0.4315(5) 0.7696(3) 0.5707(6) 0.086(4) Uani 0.591(5) 1 d DG . P B 1
C81 C 0.4583(3) 0.76406(11) 0.4063(2) 0.0887(12) Uani 1 1 d . . . . .
H81 H 0.400897 0.768437 0.432344 0.106 Uiso 1 1 calc R . . . .
C82 C 0.4570(3) 0.76499(10) 0.3264(2) 0.0884(12) Uani 1 1 d . . . . .
H82 H 0.399522 0.770207 0.298655 0.106 Uiso 1 1 calc R . . . .
C83 C 0.5368(3) 0.75855(10) 0.2882(2) 0.0823(11) Uani 1 1 d . . . . .
H83 H 0.537737 0.759468 0.233445 0.099 Uiso 1 1 calc R . . . .
C84 C 0.6155(3) 0.75074(16) 0.3306(3) 0.1219(19) Uani 1 1 d . . . . .
H84 H 0.673218 0.745605 0.305824 0.146 Uiso 1 1 calc R . . . .
C85 C 0.6124(3) 0.75018(14) 0.4090(2) 0.1081(16) Uani 1 1 d . . . . .
H85 H 0.668857 0.744279 0.437395 0.130 Uiso 1 1 calc R . . . .
C86 C 0.2764(2) 0.67147(8) 0.6687(2) 0.0653(8) Uani 1 1 d . . . . .
C87 C 0.2188(2) 0.67800(8) 0.6171(2) 0.0676(9) Uani 1 1 d . . . . .
C88 C 0.0578(2) 0.71131(8) 0.6126(2) 0.0717(9) Uani 1 1 d . . . . .
C89 C 0.0077(3) 0.73745(10) 0.5781(3) 0.0971(13) Uani 1 1 d . . . . .
H89 H 0.016888 0.742324 0.525231 0.117 Uiso 1 1 calc R . . . .
C90 C -0.0556(4) 0.75641(12) 0.6199(4) 0.1160(17) Uani 1 1 d . . . . .
H90 H -0.090071 0.773572 0.594833 0.139 Uiso 1 1 calc R . . . .
C91 C -0.0684(3) 0.75065(12) 0.6960(3) 0.0996(14) Uani 1 1 d . . . . .
H91 H -0.110322 0.763955 0.724611 0.119 Uiso 1 1 calc R . . . .
C92 C -0.0204(3) 0.72556(13) 0.7305(3) 0.0959(13) Uani 1 1 d . . . . .
H92 H -0.028802 0.721252 0.783697 0.115 Uiso 1 1 calc R . . . .
C93 C 0.0409(3) 0.70607(11) 0.6888(2) 0.0830(11) Uani 1 1 d . . . . .
H93 H 0.072403 0.688385 0.714397 0.100 Uiso 1 1 calc R . . . .
C94 C 0.1510(2) 0.70194(8) 0.4800(2) 0.0668(9) Uani 1 1 d . . . . .
C95 C 0.1942(3) 0.73258(11) 0.4734(3) 0.0978(14) Uani 1 1 d . . . . .
H95 H 0.218292 0.742701 0.519300 0.117 Uiso 1 1 calc R . . . .
C96 C 0.2044(3) 0.74910(11) 0.4050(3) 0.0952(13) Uani 1 1 d . . . . .
H96 H 0.232340 0.770269 0.404847 0.114 Uiso 1 1 calc R . . . .
C97 C 0.1738(3) 0.73475(10) 0.3369(3) 0.0833(11) Uani 1 1 d . . . . .
H97 H 0.180545 0.745965 0.289328 0.100 Uiso 1 1 calc R . . . .
C98 C 0.1341(3) 0.70472(11) 0.3378(3) 0.0901(12) Uani 1 1 d . . . . .
H98 H 0.113706 0.694400 0.291096 0.108 Uiso 1 1 calc R . . . .
C99 C 0.1233(3) 0.68883(9) 0.4094(2) 0.0777(10) Uani 1 1 d . . . . .
H99 H 0.095178 0.667699 0.408946 0.093 Uiso 1 1 calc R . . . .
C100 C -0.0271(2) 0.65338(9) 0.5412(2) 0.0756(10) Uani 1 1 d . . . . .
H100 H -0.060412 0.673402 0.547658 0.091 Uiso 1 1 calc R . . . .
C101 C -0.0785(3) 0.62574(10) 0.5236(3) 0.0881(12) Uani 1 1 d . . . . .
H101 H -0.146222 0.626550 0.518398 0.106 Uiso 1 1 calc R . . . .
C102 C -0.0306(3) 0.59683(10) 0.5135(3) 0.0961(14) Uani 1 1 d . . . . .
H102 H -0.064482 0.577355 0.500698 0.115 Uiso 1 1 calc R . . . .
C103 C 0.0678(3) 0.59656(10) 0.5221(3) 0.0938(13) Uani 1 1 d . . . . .
H103 H 0.102572 0.576831 0.515780 0.113 Uiso 1 1 calc R . . . .
C104 C 0.1150(3) 0.62526(8) 0.5401(3) 0.0790(10) Uani 1 1 d . . . . .
H104 H 0.182680 0.625063 0.545777 0.095 Uiso 1 1 calc R . . . .
B1 B 0.6547(3) 0.62538(10) 0.3903(3) 0.0713(10) Uani 1 1 d . . . . .
B2 B 0.3024(3) 0.55691(10) 0.4213(3) 0.0705(10) Uani 1 1 d D . . . .
B3 B 0.5437(3) 0.75968(10) 0.5413(2) 0.0703(10) Uani 1 1 d D . . . .
B4 B 0.1276(3) 0.68754(10) 0.5635(3) 0.0698(10) Uani 1 1 d . . . . .

loop_
_atom_site_aniso_label
_atom_site_aniso_U_11
_atom_site_aniso_U_22
_atom_site_aniso_U_33
_atom_site_aniso_U_23
_atom_site_aniso_U_13
_atom_site_aniso_U_12
N1 0.0672(17) 0.0708(18) 0.086(2) 0.0079(15) 0.0006(15) -0.0029(14)
N2 0.0713(17) 0.0518(14) 0.0700(17) -0.0016(12) 0.0050(13) -0.0024(12)
N3 0.0720(17) 0.0596(16) 0.0670(17) 0.0104(12) -0.0027(14) -0.0024(13)
N4 0.0514(14) 0.0563(15) 0.090(2) 0.0045(13) -0.0029(13) -0.0063(12)
C1 0.0683(19) 0.0558(17) 0.0560(18) -0.0024(13) -0.0012(14) -0.0046(14)
C2 0.0585(17) 0.0556(17) 0.067(2) -0.0072(14) 0.0066(14) -0.0027(14)
C3 0.0647(18) 0.0502(16) 0.0636(19) 0.0006(13) 0.0029(14) -0.0005(14)
C4 0.0580(17) 0.0499(16) 0.071(2) -0.0063(14) 0.0084(15) -0.0011(13)
C5 0.0665(19) 0.0531(17) 0.070(2) -0.0036(14) 0.0092(16) 0.0048(14)
C6 0.064(2) 0.067(2) 0.100(3) -0.0076(19) 0.0177(19) -0.0075(16)
C7 0.090(3) 0.078(2) 0.083(3) 0.0020(19) 0.025(2) -0.009(2)
C8 0.086(2) 0.068(2) 0.074(2) -0.0001(17) 0.0162(19) -0.0032(19)
C9 0.073(2) 0.0525(17) 0.063(2) -0.0023(14) 0.0110(16) 0.0052(15)
C10 0.078(2) 0.0537(18) 0.065(2) 0.0057(14) 0.0097(16) 0.0049(15)
C11 0.074(2) 0.0571(18) 0.0581(19) 0.0013(14) 0.0003(15) 0.0008(15)
C12 0.077(2) 0.065(2) 0.072(2) 0.0038(16) -0.0030(17) 0.0090(17)
C13 0.071(2) 0.070(2) 0.073(2) 0.0004(17) -0.0041(17) 0.0088(17)
C14 0.0567(18) 0.071(2) 0.080(2) -0.0081(17) 0.0032(16) 0.0053(15)
C15 0.0536(17) 0.0632(19) 0.073(2) -0.0090(16) 0.0068(15) -0.0035(14)
C16 0.0537(17) 0.068(2) 0.074(2) -0.0023(16) 0.0106(15) -0.0046(15)
C17 0.076(2) 0.073(2) 0.067(2) 0.0041(16) 0.0073(17) -0.0031(18)
C18 0.098(3) 0.083(3) 0.092(3) -0.001(2) 0.000(2) 0.000(2)
C19 0.140(5) 0.099(3) 0.097(4) -0.011(3) -0.009(3) 0.006(3)
C20 0.145(5) 0.099(3) 0.093(4) -0.012(3) 0.017(3) 0.023(3)
C21 0.123(4) 0.109(4) 0.097(4) -0.002(3) 0.023(3) 0.033(3)
C22 0.086(3) 0.097(3) 0.096(3) -0.008(2) 0.011(2) 0.021(2)
C23 0.0590(19) 0.081(2) 0.080(2) 0.0204(19) 0.0029(17) 0.0035(17)
C24 0.066(2) 0.073(2) 0.113(3) -0.001(2) 0.004(2) -0.0103(18)
C25 0.074(2) 0.085(3) 0.125(4) 0.010(2) -0.005(2) -0.006(2)
C26 0.073(3) 0.093(3) 0.114(4) 0.028(3) -0.017(2) -0.014(2)
C27 0.064(2) 0.131(4) 0.093(3) 0.031(3) 0.000(2) -0.014(2)
C28 0.062(2) 0.102(3) 0.089(3) 0.020(2) -0.0092(19) -0.009(2)
C29 0.063(2) 0.071(2) 0.093(3) 0.0119(19) -0.0130(18) -0.0091(16)
C30 0.075(3) 0.084(3) 0.118(4) 0.019(2) -0.028(2) -0.006(2)
C31 0.073(3) 0.100(3) 0.179(6) 0.018(3) -0.008(3) 0.018(2)
C32 0.093(3) 0.144(5) 0.143(5) 0.015(4) 0.012(3) 0.046(3)
C33 0.076(3) 0.131(4) 0.098(3) 0.011(3) 0.015(2) 0.035(3)
C34 0.0544(17) 0.0509(17) 0.086(3) -0.0043(16) 0.0026(16) 0.0003(13)
C35 0.0594(18) 0.0508(17) 0.085(3) -0.0037(16) 0.0002(16) 0.0029(14)
C36 0.0660(19) 0.0585(19) 0.088(3) -0.0122(17) -0.0029(17) 0.0071(15)
C37 0.068(2) 0.080(2) 0.096(3) -0.013(2) -0.0027(19) 0.0030(18)
C38 0.060(2) 0.098(3) 0.112(4) -0.027(3) -0.012(2) 0.005(2)
C39 0.059(2) 0.088(3) 0.111(3) -0.013(2) 0.008(2) -0.0055(19)
C40 0.070(2) 0.067(2) 0.115(3) -0.014(2) 0.015(2) -0.0024(18)
C41 0.071(2) 0.0598(19) 0.083(2) -0.0054(17) -0.0017(17) -0.0020(16)
C42 0.062(5) 0.057(5) 0.072(4) -0.001(3) 0.002(3) 0.000(3)
C42B 0.047(12) 0.091(14) 0.100(18) -0.016(12) -0.013(11) 0.019(9)
C47B 0.124(16) 0.095(16) 0.17(3) 0.040(17) -0.020(16) -0.003(15)
C46B 0.18(2) 0.12(2) 0.14(2) 0.006(16) 0.010(17) 0.038(19)
C45B 0.18(3) 0.19(3) 0.21(4) 0.09(3) -0.01(3) 0.09(3)
C44B 0.18(3) 0.113(16) 0.120(19) 0.008(14) -0.038(19) 0.026(17)
C43B 0.098(14) 0.053(9) 0.146(16) 0.001(8) -0.030(11) -0.011(8)
C43 0.075(4) 0.055(4) 0.094(5) 0.012(3) 0.004(3) -0.003(3)
C44 0.095(5) 0.080(5) 0.080(5) 0.023(4) 0.003(3) -0.001(4)
C45 0.096(5) 0.086(5) 0.086(5) 0.032(4) -0.010(4) -0.002(4)
C46 0.089(4) 0.074(4) 0.087(4) 0.006(3) -0.011(3) 0.009(3)
C47 0.085(5) 0.071(4) 0.077(4) 0.010(3) 0.001(3) 0.011(3)
C48 0.079(2) 0.062(2) 0.082(2) -0.0156(17) 0.0121(18) -0.0031(17)
C49 0.087(3) 0.062(2) 0.084(3) -0.0130(17) 0.013(2) -0.0051(18)
C50 0.082(2) 0.058(2) 0.092(3) -0.0011(18) 0.012(2) 0.0070(17)
C51 0.073(2) 0.062(2) 0.081(2) 0.0000(17) 0.0049(17) 0.0035(16)
C52 0.072(2) 0.0523(18) 0.080(2) -0.0058(15) 0.0005(17) 0.0003(15)
C53 0.0683(19) 0.0612(18) 0.0554(18) 0.0014(14) -0.0087(14) 0.0050(15)
C54 0.0596(17) 0.0579(18) 0.066(2) -0.0026(14) -0.0023(14) -0.0013(14)
C55 0.0661(18) 0.0520(17) 0.0579(18) -0.0017(13) -0.0014(14) 0.0019(14)
C56 0.0644(18) 0.0479(16) 0.065(2) -0.0040(13) 0.0069(14) -0.0001(13)
C57 0.071(2) 0.0511(17) 0.067(2) -0.0038(14) -0.0044(16) -0.0022(14)
C58 0.069(2) 0.064(2) 0.088(3) -0.0098(17) 0.0085(18) 0.0056(16)
C59 0.084(2) 0.073(2) 0.071(2) -0.0032(17) 0.0065(19) 0.0039(19)
C60 0.082(2) 0.067(2) 0.0558(19) -0.0028(15) 0.0041(16) 0.0034(17)
C61 0.081(2) 0.0524(17) 0.0555(19) -0.0038(13) 0.0026(16) 0.0007(15)
C62 0.073(2) 0.0638(19) 0.0534(18) -0.0015(14) 0.0004(15) 0.0043(15)
C63 0.080(2) 0.0555(18) 0.0575(19) 0.0032(14) -0.0061(16) 0.0067(15)
C64 0.077(2) 0.072(2) 0.068(2) 0.0024(16) -0.0135(18) -0.0045(18)
C65 0.075(2) 0.084(2) 0.079(2) 0.0130(19) -0.0243(19) -0.0050(19)
C66 0.0634(19) 0.073(2) 0.082(2) 0.0025(17) -0.0075(17) -0.0104(16)
C67 0.0644(18) 0.0593(19) 0.065(2) -0.0041(15) 0.0000(15) -0.0050(15)
C68 0.070(2) 0.065(2) 0.0576(19) 0.0020(15) 0.0006(15) -0.0045(16)
C69 0.077(4) 0.059(5) 0.059(5) 0.010(3) -0.004(3) -0.021(3)
C70 0.103(5) 0.081(4) 0.074(4) 0.002(3) -0.020(4) -0.005(4)
C71 0.116(6) 0.068(4) 0.106(6) 0.012(4) -0.019(5) -0.030(4)
C72 0.085(5) 0.082(5) 0.099(5) -0.011(4) -0.018(4) -0.017(4)
C73 0.055(7) 0.097(13) 0.110(13) 0.001(9) 0.010(7) -0.018(7)
C74 0.049(4) 0.072(5) 0.053(4) 0.001(3) 0.005(3) 0.022(4)
C74B 0.049(5) 0.064(5) 0.059(6) -0.013(4) 0.002(4) 0.027(5)
C73B 0.098(15) 0.057(11) 0.054(11) -0.024(8) -0.028(9) 0.014(9)
C72B 0.084(7) 0.095(8) 0.097(9) -0.006(6) -0.018(6) 0.016(6)
C71B 0.078(6) 0.081(6) 0.112(9) 0.012(6) 0.000(6) -0.019(5)
C70B 0.085(6) 0.089(7) 0.080(7) 0.003(5) 0.011(5) -0.005(5)
C69B 0.141(14) 0.076(10) 0.091(11) -0.009(8) -0.013(10) 0.016(8)
C75B 0.080(6) 0.043(6) 0.025(4) 0.006(4) -0.015(4) 0.014(5)
C76B 0.101(9) 0.085(7) 0.039(5) -0.006(4) -0.017(6) 0.029(7)
C77B 0.116(11) 0.075(7) 0.076(8) -0.011(6) 0.011(8) 0.007(7)
C78B 0.083(7) 0.044(7) 0.100(10) -0.010(8) -0.014(8) 0.022(6)
C79B 0.084(7) 0.026(7) 0.083(7) -0.011(5) 0.007(6) 0.023(5)
C80B 0.064(9) 0.049(5) 0.047(7) -0.013(5) -0.009(6) 0.003(5)
C76 0.101(7) 0.089(6) 0.060(5) 0.009(4) -0.005(5) 0.031(5)
C77 0.122(9) 0.095(7) 0.077(7) 0.016(6) 0.013(6) 0.052(7)
C78 0.111(6) 0.064(7) 0.057(4) -0.010(5) 0.010(4) 0.015(5)
C79 0.085(6) 0.051(6) 0.097(6) -0.006(4) -0.017(4) 0.024(4)
C80 0.082(9) 0.077(6) 0.118(11) 0.007(6) -0.006(7) 0.011(6)
C75 0.085(6) 0.085(7) 0.088(8) -0.033(6) -0.021(5) 0.005(5)
C81 0.105(3) 0.105(3) 0.056(2) -0.0113(19) -0.006(2) 0.025(2)
C82 0.110(3) 0.090(3) 0.064(2) -0.0079(19) -0.011(2) 0.026(2)
C83 0.101(3) 0.085(3) 0.062(2) 0.0074(18) 0.013(2) -0.009(2)
C84 0.072(3) 0.212(6) 0.083(3) -0.005(3) 0.006(2) 0.006(3)
C85 0.076(3) 0.192(5) 0.057(2) 0.007(3) 0.0069(19) 0.005(3)
C86 0.0611(18) 0.0512(18) 0.084(2) -0.0035(15) 0.0028(17) -0.0036(14)
C87 0.0586(18) 0.0534(18) 0.091(3) 0.0000(16) 0.0027(18) -0.0030(14)
C88 0.0547(17) 0.062(2) 0.098(3) -0.0055(18) -0.0070(17) -0.0042(15)
C89 0.101(3) 0.078(3) 0.113(4) -0.001(2) 0.010(3) 0.012(2)
C90 0.113(4) 0.085(3) 0.150(5) -0.018(3) 0.017(3) 0.030(3)
C91 0.072(3) 0.106(3) 0.120(4) -0.032(3) 0.011(3) -0.002(2)
C92 0.053(2) 0.134(4) 0.100(3) -0.014(3) 0.001(2) -0.004(2)
C93 0.0568(19) 0.103(3) 0.089(3) 0.000(2) 0.0014(18) -0.0069(19)
C94 0.0454(15) 0.0597(19) 0.095(3) -0.0028(17) -0.0068(15) -0.0001(14)
C95 0.102(3) 0.087(3) 0.103(3) 0.024(2) -0.022(2) -0.032(2)
C96 0.092(3) 0.084(3) 0.109(4) 0.012(2) -0.014(2) -0.018(2)
C97 0.059(2) 0.085(3) 0.106(3) 0.027(2) 0.015(2) 0.0095(19)
C98 0.079(2) 0.098(3) 0.094(3) 0.000(2) 0.004(2) -0.008(2)
C99 0.065(2) 0.075(2) 0.093(3) 0.008(2) 0.0112(19) -0.0093(17)
C100 0.0560(18) 0.066(2) 0.104(3) 0.0089(18) -0.0117(18) -0.0138(16)
C101 0.058(2) 0.080(3) 0.125(4) 0.010(2) -0.013(2) -0.0088(18)
C102 0.067(2) 0.069(2) 0.151(4) 0.001(2) -0.022(2) -0.0161(19)
C103 0.069(2) 0.064(2) 0.147(4) -0.009(2) -0.009(2) -0.0037(18)
C104 0.0605(19) 0.060(2) 0.117(3) -0.0100(19) -0.0004(19) -0.0078(16)
B1 0.062(2) 0.073(3) 0.079(3) 0.002(2) 0.0050(19) 0.0041(19)
B2 0.067(2) 0.059(2) 0.085(3) -0.0014(19) -0.005(2) 0.0057(18)
B3 0.090(3) 0.061(2) 0.059(2) 0.0059(17) -0.006(2) -0.003(2)
B4 0.056(2) 0.057(2) 0.095(3) 0.0008(19) -0.0005(19) -0.0094(17)

loop_
_atom_type_symbol
_atom_type_description
_atom_type_scat_dispersion_real
_atom_type_scat_dispersion_imag
_atom_type_scat_source
C C 0.0181 0.0091 'International Tables Vol C Tables 4.2.6.8 and 6.1.1.4'
H H 0.0000 0.0000 'International Tables Vol C Tables 4.2.6.8 and 6.1.1.4'
B B 0.0090 0.0039 'International Tables Vol C Tables 4.2.6.8 and 6.1.1.4'
N N 0.0311 0.0180 'International Tables Vol C Tables 4.2.6.8 and 6.1.1.4'

loop_
_exptl_crystal_face_index_h
_exptl_crystal_face_index_k
_exptl_crystal_face_index_l
_exptl_crystal_face_perp_dist
0 1 0 0.0337
0 -1 0 0.0337
0 0 1 0.0783
0 0 -1 0.0783
1 0 0 0.0345
-1 0 0 0.0345
0 5 2 0.0527

loop_
_geom_angle_atom_site_label_1
_geom_angle_atom_site_label_2
_geom_angle_atom_site_label_3
_geom_angle
_geom_angle_site_symmetry_1
_geom_angle_site_symmetry_3
_geom_angle_publ_flag
C29 N1 B1 118.3(3) . . ?
C33 N1 C29 117.8(4) . . ?
C33 N1 B1 123.9(3) . . ?
C48 N2 C52 118.3(3) . . ?
C48 N2 B2 120.0(3) . . ?
C52 N2 B2 121.5(3) . . ?
C81 N3 B3 123.6(3) . . ?
C85 N3 C81 116.8(3) . . ?
C85 N3 B3 119.4(3) . . ?
C100 N4 B4 120.6(3) . . ?
C104 N4 C100 118.7(3) . . ?
C104 N4 B4 120.4(3) . . ?
C2 C1 C14 119.2(3) . . ?
C2 C1 C15 122.3(3) . . ?
C14 C1 C15 118.5(3) . . ?
C1 C2 C3 123.6(3) . . ?
C1 C2 C11 118.6(3) . . ?
C11 C2 C3 117.7(3) . . ?
C2 C3 H3 108.2 . . ?
C2 C3 C55 114.7(3) . . ?
C4 C3 C2 107.3(3) . . ?
C4 C3 H3 108.2 . . ?
C4 C3 C55 110.1(3) . . ?
C55 C3 H3 108.2 . . ?
C5 C4 C3 123.7(3) . . ?
C9 C4 C3 116.3(3) . . ?
C9 C4 C5 119.9(3) . . ?
C4 C5 C6 118.4(3) . . ?
C4 C5 C34 122.5(3) . . ?
C6 C5 C34 118.6(3) . . ?
C5 C6 H6 119.4 . . ?
C7 C6 C5 121.2(4) . . ?
C7 C6 H6 119.4 . . ?
C6 C7 H7 120.5 . . ?
C6 C7 C8 118.9(4) . . ?
C8 C7 H7 120.5 . . ?
C7 C8 H8 119.6 . . ?
C9 C8 C7 120.9(4) . . ?
C9 C8 H8 119.6 . . ?
C4 C9 C10 117.7(3) . . ?
C8 C9 C4 120.2(3) . . ?
C8 C9 C10 121.9(3) . . ?
C9 C10 H10 108.3 . . ?
C9 C10 C62 114.1(3) . . ?
C11 C10 C9 107.8(3) . . ?
C11 C10 H10 108.3 . . ?
C11 C10 C62 109.8(3) . . ?
C62 C10 H10 108.3 . . ?
C2 C11 C10 115.3(3) . . ?
C12 C11 C2 121.6(3) . . ?
C12 C11 C10 123.0(3) . . ?
C11 C12 H12 120.1 . . ?
C11 C12 C13 119.7(3) . . ?
C13 C12 H12 120.1 . . ?
C12 C13 H13 120.2 . . ?
C14 C13 C12 119.6(3) . . ?
C14 C13 H13 120.2 . . ?
C1 C14 H14 119.4 . . ?
C13 C14 C1 121.2(3) . . ?
C13 C14 H14 119.4 . . ?
C16 C15 C1 174.8(3) . . ?
C15 C16 B1 174.7(3) . . ?
C18 C17 B1 126.6(4) . . ?
C22 C17 C18 115.3(4) . . ?
C22 C17 B1 118.0(4) . . ?
C17 C18 H18 118.8 . . ?
C19 C18 C17 122.3(5) . . ?
C19 C18 H18 118.9 . . ?
C18 C19 H19 120.0 . . ?
C20 C19 C18 119.9(5) . . ?
C20 C19 H19 120.0 . . ?
C19 C20 H20 120.1 . . ?
C21 C20 C19 119.8(5) . . ?
C21 C20 H20 120.1 . . ?
C20 C21 H21 119.7 . . ?
C20 C21 C22 120.6(5) . . ?
C22 C21 H21 119.7 . . ?
C17 C22 C21 122.0(5) . . ?
C17 C22 H22 119.0 . . ?
C21 C22 H22 119.0 . . ?
C24 C23 C28 116.2(4) . . ?
C24 C23 B1 120.3(3) . . ?
C28 C23 B1 123.4(4) . . ?
C23 C24 H24 118.3 . . ?
C23 C24 C25 123.4(4) . . ?
C25 C24 H24 118.3 . . ?
C24 C25 H25 120.5 . . ?
C26 C25 C24 118.9(5) . . ?
C26 C25 H25 120.5 . . ?
C25 C26 H26 120.0 . . ?
C25 C26 C27 119.9(4) . . ?
C27 C26 H26 120.0 . . ?
C26 C27 H27 119.6 . . ?
C26 C27 C28 120.7(4) . . ?
C28 C27 H27 119.6 . . ?
C23 C28 H28 119.6 . . ?
C27 C28 C23 120.8(4) . . ?
C27 C28 H28 119.6 . . ?
N1 C29 H29 119.1 . . ?
N1 C29 C30 121.7(4) . . ?
C30 C29 H29 119.1 . . ?
C29 C30 H30 120.4 . . ?
C31 C30 C29 119.3(5) . . ?
C31 C30 H30 120.4 . . ?
C30 C31 H31 120.4 . . ?
C30 C31 C32 119.1(5) . . ?
C32 C31 H31 120.4 . . ?
C31 C32 H32 120.5 . . ?
C31 C32 C33 119.0(5) . . ?
C33 C32 H32 120.5 . . ?
N1 C33 C32 123.1(5) . . ?
N1 C33 H33 118.5 . . ?
C32 C33 H33 118.5 . . ?
C35 C34 C5 167.7(3) . . ?
C34 C35 B2 167.7(3) . . ?
C37 C36 B2 122.4(4) . . ?
C41 C36 C37 115.5(4) . . ?
C41 C36 B2 122.1(3) . . ?
C36 C37 H37 119.1 . . ?
C36 C37 C38 121.8(4) . . ?
C38 C37 H37 119.1 . . ?
C37 C38 H38 119.9 . . ?
C39 C38 C37 120.2(4) . . ?
C39 C38 H38 119.9 . . ?
C38 C39 H39 120.2 . . ?
C38 C39 C40 119.6(4) . . ?
C40 C39 H39 120.2 . . ?
C39 C40 H40 120.3 . . ?
C41 C40 C39 119.4(4) . . ?
C41 C40 H40 120.3 . . ?
C36 C41 H41 118.3 . . ?
C40 C41 C36 123.4(4) . . ?
C40 C41 H41 118.3 . . ?
C43 C42 B2 121.3(7) . . ?
C47 C42 C43 116.7(6) . . ?
C47 C42 B2 121.6(8) . . ?
C47B C42B C43B 120.0 . . ?
C47B C42B B2 122.8(10) . . ?
C43B C42B B2 115.6(9) . . ?
C42B C47B H47B 120.0 . . ?
C42B C47B C46B 120.0 . . ?
C46B C47B H47B 120.0 . . ?
C47B C46B H46B 120.0 . . ?
C45B C46B C47B 120.0 . . ?
C45B C46B H46B 120.0 . . ?
C46B C45B H45B 120.0 . . ?
C46B C45B C44B 120.0 . . ?
C44B C45B H45B 120.0 . . ?
C45B C44B H44B 120.0 . . ?
C43B C44B C45B 120.0 . . ?
C43B C44B H44B 120.0 . . ?
C42B C43B H43B 120.0 . . ?
C44B C43B C42B 120.0 . . ?
C44B C43B H43B 120.0 . . ?
C42 C43 H43 119.8 . . ?
C44 C43 C42 120.3(7) . . ?
C44 C43 H43 119.8 . . ?
C43 C44 H44 119.9 . . ?
C45 C44 C43 120.3(7) . . ?
C45 C44 H44 119.9 . . ?
C44 C45 H45 120.4 . . ?
C46 C45 C44 119.1(6) . . ?
C46 C45 H45 120.4 . . ?
C45 C46 H46 120.1 . . ?
C47 C46 C45 119.8(6) . . ?
C47 C46 H46 120.1 . . ?
C42 C47 H47 118.1 . . ?
C46 C47 C42 123.8(7) . . ?
C46 C47 H47 118.1 . . ?
N2 C48 H48 118.9 . . ?
N2 C48 C49 122.2(4) . . ?
C49 C48 H48 118.9 . . ?
C48 C49 H49 119.9 . . ?
C48 C49 C50 120.1(3) . . ?
C50 C49 H49 119.9 . . ?
C49 C50 H50 120.9 . . ?
C49 C50 C51 118.2(3) . . ?
C51 C50 H50 120.9 . . ?
C50 C51 H51 120.7 . . ?
C52 C51 C50 118.7(4) . . ?
C52 C51 H51 120.7 . . ?
N2 C52 C51 122.5(3) . . ?
N2 C52 H52 118.7 . . ?
C51 C52 H52 118.7 . . ?
C54 C53 C66 118.9(3) . . ?
C54 C53 C67 122.8(3) . . ?
C66 C53 C67 117.6(3) . . ?
C53 C54 C55 124.1(3) . . ?
C53 C54 C63 119.5(3) . . ?
C63 C54 C55 116.4(3) . . ?
C3 C55 H55 108.9 . . ?
C54 C55 C3 109.5(3) . . ?
C54 C55 H55 108.9 . . ?
C54 C55 C56 107.2(3) . . ?
C56 C55 C3 113.5(2) . . ?
C56 C55 H55 108.9 . . ?
C57 C56 C55 123.7(3) . . ?
C61 C56 C55 118.1(3) . . ?
C61 C56 C57 118.1(3) . . ?
C56 C57 C58 118.5(3) . . ?
C56 C57 C86 124.9(3) . . ?
C58 C57 C86 116.6(3) . . ?
C57 C58 H58 119.0 . . ?
C59 C58 C57 121.9(3) . . ?
C59 C58 H58 119.0 . . ?
C58 C59 H59 120.4 . . ?
C58 C59 C60 119.2(4) . . ?
C60 C59 H59 120.4 . . ?
C59 C60 H60 119.9 . . ?
C61 C60 C59 120.2(3) . . ?
C61 C60 H60 119.9 . . ?
C56 C61 C62 116.0(3) . . ?
C60 C61 C56 121.9(3) . . ?
C60 C61 C62 122.0(3) . . ?
C10 C62 H62 108.2 . . ?
C61 C62 C10 108.7(3) . . ?
C61 C62 H62 108.2 . . ?
C61 C62 C63 109.4(3) . . ?
C63 C62 C10 114.1(3) . . ?
C63 C62 H62 108.2 . . ?
C54 C63 C62 116.9(3) . . ?
C64 C63 C54 120.4(3) . . ?
C64 C63 C62 122.6(3) . . ?
C63 C64 H64 120.0 . . ?
C63 C64 C65 120.0(3) . . ?
C65 C64 H64 120.0 . . ?
C64 C65 H65 119.7 . . ?
C64 C65 C66 120.6(3) . . ?
C66 C65 H65 119.7 . . ?
C53 C66 H66 119.9 . . ?
C65 C66 C53 120.1(3) . . ?
C65 C66 H66 119.9 . . ?
C68 C67 C53 165.9(3) . . ?
C67 C68 B3 166.7(4) . . ?
C70 C69 C74 120.0 . . ?
C70 C69 B3 119.4(4) . . ?
C74 C69 B3 120.2(4) . . ?
C69 C70 H70 120.0 . . ?
C71 C70 C69 120.0 . . ?
C71 C70 H70 120.0 . . ?
C70 C71 H71 120.0 . . ?
C70 C71 C72 120.0 . . ?
C72 C71 H71 120.0 . . ?
C71 C72 H72 120.0 . . ?
C73 C72 C71 120.0 . . ?
C73 C72 H72 120.0 . . ?
C72 C73 H73 120.0 . . ?
C72 C73 C74 120.0 . . ?
C74 C73 H73 120.0 . . ?
C69 C74 H74 120.0 . . ?
C73 C74 C69 120.0 . . ?
C73 C74 H74 120.0 . . ?
C73B C74B H74B 120.0 . . ?
C73B C74B C69B 120.0 . . ?
C69B C74B H74B 120.0 . . ?
C74B C73B H73B 120.0 . . ?
C74B C73B C72B 120.0 . . ?
C72B C73B H73B 120.0 . . ?
C73B C72B H72B 120.0 . . ?
C73B C72B C71B 120.0 . . ?
C71B C72B H72B 120.0 . . ?
C72B C71B H71B 120.0 . . ?
C70B C71B C72B 120.0 . . ?
C70B C71B H71B 120.0 . . ?
C71B C70B H70B 120.0 . . ?
C71B C70B C69B 120.0 . . ?
C69B C70B H70B 120.0 . . ?
C74B C69B B3 112.0(5) . . ?
C70B C69B C74B 120.0 . . ?
C70B C69B B3 128.0(5) . . ?
C76B C75B C80B 120.0 . . ?
C76B C75B B3 112.8(6) . . ?
C80B C75B B3 127.0(6) . . ?
C75B C76B H76B 120.0 . . ?
C75B C76B C77B 120.0 . . ?
C77B C76B H76B 120.0 . . ?
C76B C77B H77B 120.0 . . ?
C78B C77B C76B 120.0 . . ?
C78B C77B H77B 120.0 . . ?
C77B C78B H78B 120.0 . . ?
C79B C78B C77B 120.0 . . ?
C79B C78B H78B 120.0 . . ?
C78B C79B H79B 120.0 . . ?
C78B C79B C80B 120.0 . . ?
C80B C79B H79B 120.0 . . ?
C75B C80B H80B 120.0 . . ?
C79B C80B C75B 120.0 . . ?
C79B C80B H80B 120.0 . . ?
C77 C76 H76 120.0 . . ?
C77 C76 C75 120.0 . . ?
C75 C76 H76 120.0 . . ?
C76 C77 H77 120.0 . . ?
C76 C77 C78 120.0 . . ?
C78 C77 H77 120.0 . . ?
C77 C78 H78 120.0 . . ?
C79 C78 C77 120.0 . . ?
C79 C78 H78 120.0 . . ?
C78 C79 H79 120.0 . . ?
C80 C79 C78 120.0 . . ?
C80 C79 H79 120.0 . . ?
C79 C80 H80 120.0 . . ?
C79 C80 C75 120.0 . . ?
C75 C80 H80 120.0 . . ?
C76 C75 B3 123.2(7) . . ?
C80 C75 C76 120.0 . . ?
C80 C75 B3 116.3(7) . . ?
N3 C81 H81 118.9 . . ?
N3 C81 C82 122.1(4) . . ?
C82 C81 H81 118.9 . . ?
C81 C82 H82 119.9 . . ?
C83 C82 C81 120.1(4) . . ?
C83 C82 H82 119.9 . . ?
C82 C83 H83 121.4 . . ?
C82 C83 C84 117.2(4) . . ?
C84 C83 H83 121.4 . . ?
C83 C84 H84 120.0 . . ?
C83 C84 C85 120.1(4) . . ?
C85 C84 H84 120.0 . . ?
N3 C85 C84 123.6(4) . . ?
N3 C85 H85 118.2 . . ?
C84 C85 H85 118.2 . . ?
C87 C86 C57 164.6(4) . . ?
C86 C87 B4 167.9(4) . . ?
C89 C88 B4 122.0(4) . . ?
C93 C88 C89 115.7(4) . . ?
C93 C88 B4 122.2(3) . . ?
C88 C89 H89 119.4 . . ?
C90 C89 C88 121.2(5) . . ?
C90 C89 H89 119.4 . . ?
C89 C90 H90 119.6 . . ?
C91 C90 C89 120.8(5) . . ?
C91 C90 H90 119.6 . . ?
C90 C91 H91 120.6 . . ?
C92 C91 C90 118.8(5) . . ?
C92 C91 H91 120.6 . . ?
C91 C92 H92 119.6 . . ?
C91 C92 C93 120.8(5) . . ?
C93 C92 H92 119.6 . . ?
C88 C93 C92 122.7(4) . . ?
C88 C93 H93 118.7 . . ?
C92 C93 H93 118.7 . . ?
C95 C94 B4 120.2(3) . . ?
C99 C94 C95 112.7(4) . . ?
C99 C94 B4 126.7(3) . . ?
C94 C95 H95 117.7 . . ?
C96 C95 C94 124.6(4) . . ?
C96 C95 H95 117.7 . . ?
C95 C96 H96 120.2 . . ?
C95 C96 C97 119.5(4) . . ?
C97 C96 H96 120.2 . . ?
C96 C97 H97 120.1 . . ?
C98 C97 C96 119.7(4) . . ?
C98 C97 H97 120.1 . . ?
C97 C98 H98 120.5 . . ?
C97 C98 C99 119.0(4) . . ?
C99 C98 H98 120.5 . . ?
C94 C99 C98 124.5(4) . . ?
C94 C99 H99 117.8 . . ?
C98 C99 H99 117.8 . . ?
N4 C100 H100 118.8 . . ?
N4 C100 C101 122.4(4) . . ?
C101 C100 H100 118.8 . . ?
C100 C101 H101 120.5 . . ?
C100 C101 C102 118.9(4) . . ?
C102 C101 H101 120.5 . . ?
C101 C102 H102 120.6 . . ?
C101 C102 C103 118.9(4) . . ?
C103 C102 H102 120.6 . . ?
C102 C103 H103 120.4 . . ?
C104 C103 C102 119.2(4) . . ?
C104 C103 H103 120.4 . . ?
N4 C104 C103 121.9(3) . . ?
N4 C104 H104 119.1 . . ?
C103 C104 H104 119.1 . . ?
C16 B1 N1 107.7(3) . . ?
C16 B1 C17 109.9(3) . . ?
C16 B1 C23 108.9(3) . . ?
C17 B1 N1 110.4(3) . . ?
C17 B1 C23 114.6(3) . . ?
C23 B1 N1 105.2(3) . . ?
N2 B2 C42B 96.7(6) . . ?
C35 B2 N2 104.3(3) . . ?
C35 B2 C36 109.4(3) . . ?
C35 B2 C42 115.1(4) . . ?
C35 B2 C42B 120.6(7) . . ?
C36 B2 N2 106.9(3) . . ?
C36 B2 C42B 116.3(7) . . ?
C42 B2 N2 111.5(5) . . ?
C42 B2 C36 109.3(5) . . ?
N3 B3 C69B 101.3(4) . . ?
N3 B3 C75 106.2(4) . . ?
C68 B3 N3 109.0(3) . . ?
C68 B3 C69 111.9(3) . . ?
C68 B3 C69B 105.6(4) . . ?
C68 B3 C75 111.2(4) . . ?
C69 B3 N3 107.8(3) . . ?
C69 B3 C75 110.4(5) . . ?
C75B B3 N3 114.6(5) . . ?
C75B B3 C68 110.5(4) . . ?
C75B B3 C69B 115.2(6) . . ?
C87 B4 N4 105.4(3) . . ?
C87 B4 C88 108.7(3) . . ?
C87 B4 C94 115.5(3) . . ?
C88 B4 N4 106.1(3) . . ?
C94 B4 N4 107.4(3) . . ?
C94 B4 C88 113.1(3) . . ?

loop_
_geom_bond_atom_site_label_1
_geom_bond_atom_site_label_2
_geom_bond_distance
_geom_bond_site_symmetry_2
_geom_bond_publ_flag
N1 C29 1.330(5) . ?
N1 C33 1.327(5) . ?
N1 B1 1.636(5) . ?
N2 C48 1.337(4) . ?
N2 C52 1.346(4) . ?
N2 B2 1.649(5) . ?
N3 C81 1.314(5) . ?
N3 C85 1.305(5) . ?
N3 B3 1.634(5) . ?
N4 C100 1.342(4) . ?
N4 C104 1.330(4) . ?
N4 B4 1.643(4) . ?
C1 C2 1.396(4) . ?
C1 C14 1.406(5) . ?
C1 C15 1.420(5) . ?
C2 C3 1.529(4) . ?
C2 C11 1.403(5) . ?
C3 H3 1.0000 . ?
C3 C4 1.508(4) . ?
C3 C55 1.622(4) . ?
C4 C5 1.399(5) . ?
C4 C9 1.382(5) . ?
C5 C6 1.406(5) . ?
C5 C34 1.427(5) . ?
C6 H6 0.9500 . ?
C6 C7 1.378(5) . ?
C7 H7 0.9500 . ?
C7 C8 1.383(6) . ?
C8 H8 0.9500 . ?
C8 C9 1.381(5) . ?
C9 C10 1.527(5) . ?
C10 H10 1.0000 . ?
C10 C11 1.512(5) . ?
C10 C62 1.609(4) . ?
C11 C12 1.374(5) . ?
C12 H12 0.9500 . ?
C12 C13 1.391(5) . ?
C13 H13 0.9500 . ?
C13 C14 1.375(5) . ?
C14 H14 0.9500 . ?
C15 C16 1.222(5) . ?
C16 B1 1.600(6) . ?
C17 C18 1.393(6) . ?
C17 C22 1.381(5) . ?
C17 B1 1.612(6) . ?
C18 H18 0.9500 . ?
C18 C19 1.382(6) . ?
C19 H19 0.9500 . ?
C19 C20 1.362(7) . ?
C20 H20 0.9500 . ?
C20 C21 1.338(7) . ?
C21 H21 0.9500 . ?
C21 C22 1.393(6) . ?
C22 H22 0.9500 . ?
C23 C24 1.384(6) . ?
C23 C28 1.399(5) . ?
C23 B1 1.632(6) . ?
C24 H24 0.9500 . ?
C24 C25 1.389(5) . ?
C25 H25 0.9500 . ?
C25 C26 1.364(7) . ?
C26 H26 0.9500 . ?
C26 C27 1.375(7) . ?
C27 H27 0.9500 . ?
C27 C28 1.392(6) . ?
C28 H28 0.9500 . ?
C29 H29 0.9500 . ?
C29 C30 1.402(5) . ?
C30 H30 0.9500 . ?
C30 C31 1.349(7) . ?
C31 H31 0.9500 . ?
C31 C32 1.363(8) . ?
C32 H32 0.9500 . ?
C32 C33 1.376(6) . ?
C33 H33 0.9500 . ?
C34 C35 1.218(5) . ?
C35 B2 1.606(6) . ?
C36 C37 1.398(5) . ?
C36 C41 1.392(5) . ?
C36 B2 1.622(5) . ?
C37 H37 0.9500 . ?
C37 C38 1.406(6) . ?
C38 H38 0.9500 . ?
C38 C39 1.360(6) . ?
C39 H39 0.9500 . ?
C39 C40 1.391(6) . ?
C40 H40 0.9500 . ?
C40 C41 1.376(5) . ?
C41 H41 0.9500 . ?
C42 C43 1.414(11) . ?
C42 C47 1.364(11) . ?
C42 B2 1.609(8) . ?
C42B C47B 1.3900 . ?
C42B C43B 1.3900 . ?
C42B B2 1.706(11) . ?
C47B H47B 0.9500 . ?
C47B C46B 1.3900 . ?
C46B H46B 0.9500 . ?
C46B C45B 1.3900 . ?
C45B H45B 0.9500 . ?
C45B C44B 1.3900 . ?
C44B H44B 0.9500 . ?
C44B C43B 1.3900 . ?
C43B H43B 0.9500 . ?
C43 H43 0.9500 . ?
C43 C44 1.396(10) . ?
C44 H44 0.9500 . ?
C44 C45 1.386(12) . ?
C45 H45 0.9500 . ?
C45 C46 1.380(11) . ?
C46 H46 0.9500 . ?
C46 C47 1.364(8) . ?
C47 H47 0.9500 . ?
C48 H48 0.9500 . ?
C48 C49 1.358(5) . ?
C49 H49 0.9500 . ?
C49 C50 1.383(5) . ?
C50 H50 0.9500 . ?
C50 C51 1.386(5) . ?
C51 H51 0.9500 . ?
C51 C52 1.375(5) . ?
C52 H52 0.9500 . ?
C53 C54 1.402(5) . ?
C53 C66 1.402(5) . ?
C53 C67 1.440(5) . ?
C54 C55 1.520(4) . ?
C54 C63 1.405(5) . ?
C55 H55 1.0000 . ?
C55 C56 1.522(4) . ?
C56 C57 1.408(5) . ?
C56 C61 1.397(5) . ?
C57 C58 1.409(5) . ?
C57 C86 1.432(5) . ?
C58 H58 0.9500 . ?
C58 C59 1.366(5) . ?
C59 H59 0.9500 . ?
C59 C60 1.387(5) . ?
C60 H60 0.9500 . ?
C60 C61 1.368(5) . ?
C61 C62 1.509(5) . ?
C62 H62 1.0000 . ?
C62 C63 1.519(5) . ?
C63 C64 1.379(5) . ?
C64 H64 0.9500 . ?
C64 C65 1.381(5) . ?
C65 H65 0.9500 . ?
C65 C66 1.388(5) . ?
C66 H66 0.9500 . ?
C67 C68 1.214(5) . ?
C68 B3 1.593(5) . ?
C69 C70 1.3900 . ?
C69 C74 1.3900 . ?
C69 B3 1.621(5) . ?
C70 H70 0.9500 . ?
C70 C71 1.3900 . ?
C71 H71 0.9500 . ?
C71 C72 1.3900 . ?
C72 H72 0.9500 . ?
C72 C73 1.3900 . ?
C73 H73 0.9500 . ?
C73 C74 1.3900 . ?
C74 H74 0.9500 . ?
C74B H74B 0.9500 . ?
C74B C73B 1.3900 . ?
C74B C69B 1.3900 . ?
C73B H73B 0.9500 . ?
C73B C72B 1.3900 . ?
C72B H72B 0.9500 . ?
C72B C71B 1.3900 . ?
C71B H71B 0.9500 . ?
C71B C70B 1.3900 . ?
C70B H70B 0.9500 . ?
C70B C69B 1.3900 . ?
C69B B3 1.770(7) . ?
C75B C76B 1.3900 . ?
C75B C80B 1.3900 . ?
C75B B3 1.588(8) . ?
C76B H76B 0.9500 . ?
C76B C77B 1.3900 . ?
C77B H77B 0.9500 . ?
C77B C78B 1.3900 . ?
C78B H78B 0.9500 . ?
C78B C79B 1.3900 . ?
C79B H79B 0.9500 . ?
C79B C80B 1.3900 . ?
C80B H80B 0.9500 . ?
C76 H76 0.9500 . ?
C76 C77 1.3900 . ?
C76 C75 1.3900 . ?
C77 H77 0.9500 . ?
C77 C78 1.3900 . ?
C78 H78 0.9500 . ?
C78 C79 1.3900 . ?
C79 H79 0.9500 . ?
C79 C80 1.3900 . ?
C80 H80 0.9500 . ?
C80 C75 1.3900 . ?
C75 B3 1.714(7) . ?
C81 H81 0.9500 . ?
C81 C82 1.384(5) . ?
C82 H82 0.9500 . ?
C82 C83 1.342(6) . ?
C83 H83 0.9500 . ?
C83 C84 1.344(6) . ?
C84 H84 0.9500 . ?
C84 C85 1.360(6) . ?
C85 H85 0.9500 . ?
C86 C87 1.217(5) . ?
C87 B4 1.604(5) . ?
C88 C89 1.403(6) . ?
C88 C93 1.366(5) . ?
C88 B4 1.634(6) . ?
C89 H89 0.9500 . ?
C89 C90 1.396(6) . ?
C90 H90 0.9500 . ?
C90 C91 1.356(7) . ?
C91 H91 0.9500 . ?
C91 C92 1.356(7) . ?
C92 H92 0.9500 . ?
C92 C93 1.389(6) . ?
C93 H93 0.9500 . ?
C94 C95 1.398(5) . ?
C94 C99 1.381(5) . ?
C94 B4 1.605(6) . ?
C95 H95 0.9500 . ?
C95 C96 1.375(6) . ?
C96 H96 0.9500 . ?
C96 C97 1.376(6) . ?
C97 H97 0.9500 . ?
C97 C98 1.348(6) . ?
C98 H98 0.9500 . ?
C98 C99 1.412(6) . ?
C99 H99 0.9500 . ?
C100 H100 0.9500 . ?
C100 C101 1.370(5) . ?
C101 H101 0.9500 . ?
C101 C102 1.373(6) . ?
C102 H102 0.9500 . ?
C102 C103 1.382(6) . ?
C103 H103 0.9500 . ?
C103 C104 1.378(5) . ?
C104 H104 0.9500 . ?

loop_
_geom_torsion_atom_site_label_1
_geom_torsion_atom_site_label_2
_geom_torsion_atom_site_label_3
_geom_torsion_atom_site_label_4
_geom_torsion
_geom_torsion_site_symmetry_1
_geom_torsion_site_symmetry_2
_geom_torsion_site_symmetry_3
_geom_torsion_site_symmetry_4
_geom_torsion_publ_flag
N1 C29 C30 C31 -0.3(7) . . . . ?
N2 C48 C49 C50 0.7(6) . . . . ?
N3 C81 C82 C83 0.7(7) . . . . ?
N4 C100 C101 C102 -0.7(7) . . . . ?
C1 C2 C3 C4 133.5(3) . . . . ?
C1 C2 C3 C55 -103.8(3) . . . . ?
C1 C2 C11 C10 176.5(3) . . . . ?
C1 C2 C11 C12 -1.0(5) . . . . ?
C2 C1 C14 C13 -0.2(5) . . . . ?
C2 C3 C4 C5 -128.4(3) . . . . ?
C2 C3 C4 C9 50.3(4) . . . . ?
C2 C3 C55 C54 7.0(4) . . . . ?
C2 C3 C55 C56 -112.7(3) . . . . ?
C2 C11 C12 C13 -0.6(5) . . . . ?
C3 C2 C11 C10 -8.0(4) . . . . ?
C3 C2 C11 C12 174.5(3) . . . . ?
C3 C4 C5 C6 -174.2(3) . . . . ?
C3 C4 C5 C34 14.3(5) . . . . ?
C3 C4 C9 C8 176.1(3) . . . . ?
C3 C4 C9 C10 -8.6(4) . . . . ?
C3 C55 C56 C57 -100.1(3) . . . . ?
C3 C55 C56 C61 78.6(4) . . . . ?
C4 C3 C55 C54 128.2(3) . . . . ?
C4 C3 C55 C56 8.5(4) . . . . ?
C4 C5 C6 C7 -2.9(5) . . . . ?
C4 C5 C34 C35 115.7(15) . . . . ?
C4 C9 C10 C11 -41.7(4) . . . . ?
C4 C9 C10 C62 80.6(4) . . . . ?
C5 C4 C9 C8 -5.1(5) . . . . ?
C5 C4 C9 C10 170.2(3) . . . . ?
C5 C6 C7 C8 -3.2(6) . . . . ?
C5 C34 C35 B2 -3(3) . . . . ?
C6 C5 C34 C35 -55.8(17) . . . . ?
C6 C7 C8 C9 5.3(6) . . . . ?
C7 C8 C9 C4 -1.2(5) . . . . ?
C7 C8 C9 C10 -176.3(3) . . . . ?
C8 C9 C10 C11 133.4(3) . . . . ?
C8 C9 C10 C62 -104.3(4) . . . . ?
C9 C4 C5 C6 7.0(5) . . . . ?
C9 C4 C5 C34 -164.4(3) . . . . ?
C9 C10 C11 C2 49.7(4) . . . . ?
C9 C10 C11 C12 -132.8(3) . . . . ?
C9 C10 C62 C61 8.8(4) . . . . ?
C9 C10 C62 C63 -113.6(3) . . . . ?
C10 C11 C12 C13 -177.9(3) . . . . ?
C10 C62 C63 C54 82.5(4) . . . . ?
C10 C62 C63 C64 -100.8(4) . . . . ?
C11 C2 C3 C4 -41.7(4) . . . . ?
C11 C2 C3 C55 80.9(4) . . . . ?
C11 C10 C62 C61 129.9(3) . . . . ?
C11 C10 C62 C63 7.6(4) . . . . ?
C11 C12 C13 C14 1.8(5) . . . . ?
C12 C13 C14 C1 -1.4(5) . . . . ?
C14 C1 C2 C3 -173.9(3) . . . . ?
C14 C1 C2 C11 1.4(5) . . . . ?
C15 C1 C2 C3 8.2(5) . . . . ?
C15 C1 C2 C11 -176.5(3) . . . . ?
C15 C1 C14 C13 177.8(3) . . . . ?
C17 C18 C19 C20 -0.9(8) . . . . ?
C18 C17 C22 C21 -0.3(6) . . . . ?
C18 C17 B1 N1 -0.1(5) . . . . ?
C18 C17 B1 C16 118.5(4) . . . . ?
C18 C17 B1 C23 -118.6(4) . . . . ?
C18 C19 C20 C21 -0.1(9) . . . . ?
C19 C20 C21 C22 0.8(9) . . . . ?
C20 C21 C22 C17 -0.6(8) . . . . ?
C22 C17 C18 C19 1.0(7) . . . . ?
C22 C17 B1 N1 -178.2(3) . . . . ?
C22 C17 B1 C16 -59.6(4) . . . . ?
C22 C17 B1 C23 63.3(5) . . . . ?
C23 C24 C25 C26 1.7(7) . . . . ?
C24 C23 C28 C27 1.1(6) . . . . ?
C24 C23 B1 N1 65.8(4) . . . . ?
C24 C23 B1 C16 -49.4(5) . . . . ?
C24 C23 B1 C17 -172.8(3) . . . . ?
C24 C25 C26 C27 -2.5(7) . . . . ?
C25 C26 C27 C28 2.6(7) . . . . ?
C26 C27 C28 C23 -1.9(6) . . . . ?
C28 C23 C24 C25 -1.0(6) . . . . ?
C28 C23 B1 N1 -113.2(4) . . . . ?
C28 C23 B1 C16 131.6(4) . . . . ?
C28 C23 B1 C17 8.2(5) . . . . ?
C29 N1 C33 C32 0.5(8) . . . . ?
C29 N1 B1 C16 175.5(3) . . . . ?
C29 N1 B1 C17 -64.6(4) . . . . ?
C29 N1 B1 C23 59.5(4) . . . . ?
C29 C30 C31 C32 -0.8(8) . . . . ?
C30 C31 C32 C33 1.7(9) . . . . ?
C31 C32 C33 N1 -1.6(9) . . . . ?
C33 N1 C29 C30 0.4(6) . . . . ?
C33 N1 B1 C16 -4.2(5) . . . . ?
C33 N1 B1 C17 115.7(4) . . . . ?
C33 N1 B1 C23 -120.2(4) . . . . ?
C34 C5 C6 C7 168.9(3) . . . . ?
C34 C35 B2 N2 -59.5(17) . . . . ?
C34 C35 B2 C36 54.6(17) . . . . ?
C34 C35 B2 C42 178.0(15) . . . . ?
C34 C35 B2 C42B -166.4(16) . . . . ?
C36 C37 C38 C39 -0.1(6) . . . . ?
C37 C36 C41 C40 0.5(5) . . . . ?
C37 C36 B2 N2 -104.5(4) . . . . ?
C37 C36 B2 C35 143.0(3) . . . . ?
C37 C36 B2 C42 16.2(6) . . . . ?
C37 C36 B2 C42B 2.1(8) . . . . ?
C37 C38 C39 C40 0.1(6) . . . . ?
C38 C39 C40 C41 0.2(6) . . . . ?
C39 C40 C41 C36 -0.5(6) . . . . ?
C41 C36 C37 C38 -0.2(5) . . . . ?
C41 C36 B2 N2 75.7(4) . . . . ?
C41 C36 B2 C35 -36.7(4) . . . . ?
C41 C36 B2 C42 -163.5(5) . . . . ?
C41 C36 B2 C42B -177.7(7) . . . . ?
C42 C43 C44 C45 -1.0(12) . . . . ?
C42B C47B C46B C45B 0.0 . . . . ?
C47B C42B C43B C44B 0.0 . . . . ?
C47B C42B B2 N2 41.9(10) . . . . ?
C47B C42B B2 C35 152.9(8) . . . . ?
C47B C42B B2 C36 -70.8(11) . . . . ?
C47B C46B C45B C44B 0.0 . . . . ?
C46B C45B C44B C43B 0.0 . . . . ?
C45B C44B C43B C42B 0.0 . . . . ?
C43B C42B C47B C46B 0.0 . . . . ?
C43B C42B B2 N2 -152.6(11) . . . . ?
C43B C42B B2 C35 -41.5(13) . . . . ?
C43B C42B B2 C36 94.8(13) . . . . ?
C43 C42 C47 C46 2.0(13) . . . . ?
C43 C42 B2 N2 4.9(10) . . . . ?
C43 C42 B2 C35 123.4(7) . . . . ?
C43 C42 B2 C36 -113.0(8) . . . . ?
C43 C44 C45 C46 1.2(12) . . . . ?
C44 C45 C46 C47 0.2(12) . . . . ?
C45 C46 C47 C42 -1.9(12) . . . . ?
C47 C42 C43 C44 -0.6(12) . . . . ?
C47 C42 B2 N2 176.8(6) . . . . ?
C47 C42 B2 C35 -64.6(9) . . . . ?
C47 C42 B2 C36 58.9(8) . . . . ?
C48 N2 C52 C51 -1.0(5) . . . . ?
C48 N2 B2 C35 150.8(3) . . . . ?
C48 N2 B2 C36 34.9(4) . . . . ?
C48 N2 B2 C42 -84.4(5) . . . . ?
C48 N2 B2 C42B -85.2(7) . . . . ?
C48 C49 C50 C51 -1.4(6) . . . . ?
C49 C50 C51 C52 0.9(6) . . . . ?
C50 C51 C52 N2 0.3(6) . . . . ?
C52 N2 C48 C49 0.5(5) . . . . ?
C52 N2 B2 C35 -33.2(4) . . . . ?
C52 N2 B2 C36 -149.1(3) . . . . ?
C52 N2 B2 C42 91.5(5) . . . . ?
C52 N2 B2 C42B 90.8(7) . . . . ?
C53 C54 C55 C3 106.6(3) . . . . ?
C53 C54 C55 C56 -130.0(3) . . . . ?
C53 C54 C63 C62 170.6(3) . . . . ?
C53 C54 C63 C64 -6.2(5) . . . . ?
C53 C67 C68 B3 -17(3) . . . . ?
C54 C53 C66 C65 -4.5(5) . . . . ?
C54 C53 C67 C68 113.2(14) . . . . ?
C54 C55 C56 C57 138.9(3) . . . . ?
C54 C55 C56 C61 -42.4(4) . . . . ?
C54 C63 C64 C65 0.2(6) . . . . ?
C55 C3 C4 C5 106.1(3) . . . . ?
C55 C3 C4 C9 -75.1(3) . . . . ?
C55 C54 C63 C62 -9.8(4) . . . . ?
C55 C54 C63 C64 173.4(3) . . . . ?
C55 C56 C57 C58 -176.4(3) . . . . ?
C55 C56 C57 C86 4.9(5) . . . . ?
C55 C56 C61 C60 177.5(3) . . . . ?
C55 C56 C61 C62 -5.9(4) . . . . ?
C56 C57 C58 C59 -3.2(5) . . . . ?
C56 C57 C86 C87 169.5(11) . . . . ?
C56 C61 C62 C10 -77.4(3) . . . . ?
C56 C61 C62 C63 47.7(4) . . . . ?
C57 C56 C61 C60 -3.7(5) . . . . ?
C57 C56 C61 C62 172.9(3) . . . . ?
C57 C58 C59 C60 0.2(6) . . . . ?
C57 C86 C87 B4 5(3) . . . . ?
C58 C57 C86 C87 -9.3(14) . . . . ?
C58 C59 C60 C61 1.2(5) . . . . ?
C59 C60 C61 C56 0.7(5) . . . . ?
C59 C60 C61 C62 -175.8(3) . . . . ?
C60 C61 C62 C10 99.2(4) . . . . ?
C60 C61 C62 C63 -135.7(3) . . . . ?
C61 C56 C57 C58 4.9(4) . . . . ?
C61 C56 C57 C86 -173.9(3) . . . . ?
C61 C62 C63 C54 -39.5(4) . . . . ?
C61 C62 C63 C64 137.2(3) . . . . ?
C62 C10 C11 C2 -75.1(4) . . . . ?
C62 C10 C11 C12 102.4(4) . . . . ?
C62 C63 C64 C65 -176.4(3) . . . . ?
C63 C54 C55 C3 -73.0(4) . . . . ?
C63 C54 C55 C56 50.4(4) . . . . ?
C63 C64 C65 C66 3.8(6) . . . . ?
C64 C65 C66 C53 -1.6(6) . . . . ?
C66 C53 C54 C55 -171.3(3) . . . . ?
C66 C53 C54 C63 8.3(5) . . . . ?
C66 C53 C67 C68 -57.4(16) . . . . ?
C67 C53 C54 C55 18.2(5) . . . . ?
C67 C53 C54 C63 -162.2(3) . . . . ?
C67 C53 C66 C65 166.5(3) . . . . ?
C67 C68 B3 N3 174.3(14) . . . . ?
C67 C68 B3 C69 55.2(16) . . . . ?
C67 C68 B3 C69B 66.2(16) . . . . ?
C67 C68 B3 C75B -58.9(17) . . . . ?
C67 C68 B3 C75 -68.9(16) . . . . ?
C69 C70 C71 C72 0.0 . . . . ?
C70 C69 C74 C73 0.0 . . . . ?
C70 C69 B3 N3 42.4(5) . . . . ?
C70 C69 B3 C68 162.3(4) . . . . ?
C70 C69 B3 C75 -73.2(6) . . . . ?
C70 C71 C72 C73 0.0 . . . . ?
C71 C72 C73 C74 0.0 . . . . ?
C72 C73 C74 C69 0.0 . . . . ?
C74 C69 C70 C71 0.0 . . . . ?
C74 C69 B3 N3 -144.6(3) . . . . ?
C74 C69 B3 C68 -24.7(5) . . . . ?
C74 C69 B3 C75 99.8(5) . . . . ?
C74B C73B C72B C71B 0.0 . . . . ?
C74B C69B B3 N3 178.7(3) . . . . ?
C74B C69B B3 C68 -67.7(4) . . . . ?
C74B C69B B3 C75B 54.5(6) . . . . ?
C73B C74B C69B C70B 0.0 . . . . ?
C73B C74B C69B B3 -178.8(7) . . . . ?
C73B C72B C71B C70B 0.0 . . . . ?
C72B C71B C70B C69B 0.0 . . . . ?
C71B C70B C69B C74B 0.0 . . . . ?
C71B C70B C69B B3 178.6(8) . . . . ?
C70B C69B B3 N3 0.0(8) . . . . ?
C70B C69B B3 C68 113.6(6) . . . . ?
C70B C69B B3 C75B -124.3(7) . . . . ?
C69B C74B C73B C72B 0.0 . . . . ?
C75B C76B C77B C78B 0.0 . . . . ?
C76B C75B C80B C79B 0.0 . . . . ?
C76B C75B B3 N3 -73.1(7) . . . . ?
C76B C75B B3 C68 163.4(5) . . . . ?
C76B C75B B3 C69B 43.9(8) . . . . ?
C76B C77B C78B C79B 0.0 . . . . ?
C77B C78B C79B C80B 0.0 . . . . ?
C78B C79B C80B C75B 0.0 . . . . ?
C80B C75B C76B C77B 0.0 . . . . ?
C80B C75B B3 N3 102.0(6) . . . . ?
C80B C75B B3 C68 -21.5(8) . . . . ?
C80B C75B B3 C69B -141.0(7) . . . . ?
C76 C77 C78 C79 0.0 . . . . ?
C76 C75 B3 N3 -69.5(7) . . . . ?
C76 C75 B3 C68 172.1(6) . . . . ?
C76 C75 B3 C69 47.2(8) . . . . ?
C77 C76 C75 C80 0.0 . . . . ?
C77 C76 C75 B3 -171.5(8) . . . . ?
C77 C78 C79 C80 0.0 . . . . ?
C78 C79 C80 C75 0.0 . . . . ?
C79 C80 C75 C76 0.0 . . . . ?
C79 C80 C75 B3 172.0(8) . . . . ?
C80 C75 B3 N3 118.8(4) . . . . ?
C80 C75 B3 C68 0.3(6) . . . . ?
C80 C75 B3 C69 -124.6(5) . . . . ?
C75 C76 C77 C78 0.0 . . . . ?
C81 N3 C85 C84 2.7(8) . . . . ?
C81 N3 B3 C68 123.7(4) . . . . ?
C81 N3 B3 C69 -114.6(4) . . . . ?
C81 N3 B3 C69B -125.4(5) . . . . ?
C81 N3 B3 C75B -0.7(6) . . . . ?
C81 N3 B3 C75 3.8(6) . . . . ?
C81 C82 C83 C84 1.2(7) . . . . ?
C82 C83 C84 C85 -1.2(8) . . . . ?
C83 C84 C85 N3 -0.9(9) . . . . ?
C85 N3 C81 C82 -2.6(6) . . . . ?
C85 N3 B3 C68 -60.4(5) . . . . ?
C85 N3 B3 C69 61.3(5) . . . . ?
C85 N3 B3 C69B 50.6(6) . . . . ?
C85 N3 B3 C75B 175.2(6) . . . . ?
C85 N3 B3 C75 179.7(5) . . . . ?
C86 C57 C58 C59 175.6(3) . . . . ?
C86 C87 B4 N4 -84.4(16) . . . . ?
C86 C87 B4 C88 29.0(17) . . . . ?
C86 C87 B4 C94 157.3(15) . . . . ?
C88 C89 C90 C91 1.8(8) . . . . ?
C89 C88 C93 C92 -1.2(6) . . . . ?
C89 C88 B4 N4 -104.1(4) . . . . ?
C89 C88 B4 C87 143.1(4) . . . . ?
C89 C88 B4 C94 13.3(5) . . . . ?
C89 C90 C91 C92 -1.6(8) . . . . ?
C90 C91 C92 C93 0.0(7) . . . . ?
C91 C92 C93 C88 1.4(6) . . . . ?
C93 C88 C89 C90 -0.4(6) . . . . ?
C93 C88 B4 N4 72.6(4) . . . . ?
C93 C88 B4 C87 -40.3(4) . . . . ?
C93 C88 B4 C94 -170.0(3) . . . . ?
C94 C95 C96 C97 -2.4(8) . . . . ?
C95 C94 C99 C98 -2.0(5) . . . . ?
C95 C94 B4 N4 174.7(3) . . . . ?
C95 C94 B4 C87 -68.1(5) . . . . ?
C95 C94 B4 C88 58.0(4) . . . . ?
C95 C96 C97 C98 0.1(7) . . . . ?
C96 C97 C98 C99 1.1(6) . . . . ?
C97 C98 C99 C94 -0.1(6) . . . . ?
C99 C94 C95 C96 3.2(6) . . . . ?
C99 C94 B4 N4 2.5(5) . . . . ?
C99 C94 B4 C87 119.7(4) . . . . ?
C99 C94 B4 C88 -114.1(4) . . . . ?
C100 N4 C104 C103 -0.4(6) . . . . ?
C100 N4 B4 C87 148.0(3) . . . . ?
C100 N4 B4 C88 32.8(5) . . . . ?
C100 N4 B4 C94 -88.3(4) . . . . ?
C100 C101 C102 C103 0.6(7) . . . . ?
C101 C102 C103 C104 -0.4(8) . . . . ?
C102 C103 C104 N4 0.4(7) . . . . ?
C104 N4 C100 C101 0.6(6) . . . . ?
C104 N4 B4 C87 -38.0(5) . . . . ?
C104 N4 B4 C88 -153.2(3) . . . . ?
C104 N4 B4 C94 85.6(4) . . . . ?
B1 N1 C29 C30 -179.2(4) . . . . ?
B1 N1 C33 C32 -179.8(5) . . . . ?
B1 C17 C18 C19 -177.1(4) . . . . ?
B1 C17 C22 C21 178.0(4) . . . . ?
B1 C23 C24 C25 179.9(4) . . . . ?
B1 C23 C28 C27 -179.9(4) . . . . ?
B2 N2 C48 C49 176.6(3) . . . . ?
B2 N2 C52 C51 -177.0(3) . . . . ?
B2 C36 C37 C38 180.0(3) . . . . ?
B2 C36 C41 C40 -179.7(3) . . . . ?
B2 C42 C43 C44 171.7(6) . . . . ?
B2 C42 C47 C46 -170.2(6) . . . . ?
B2 C42B C47B C46B 165.0(15) . . . . ?
B2 C42B C43B C44B -166.0(14) . . . . ?
B3 N3 C81 C82 173.4(4) . . . . ?
B3 N3 C85 C84 -173.4(5) . . . . ?
B3 C69 C70 C71 173.0(5) . . . . ?
B3 C69 C74 C73 -173.0(6) . . . . ?
B3 C75B C76B C77B 175.5(9) . . . . ?
B3 C75B C80B C79B -174.8(10) . . . . ?
B4 N4 C100 C101 174.6(4) . . . . ?
B4 N4 C104 C103 -174.5(4) . . . . ?
B4 C88 C89 C90 176.5(4) . . . . ?
B4 C88 C93 C92 -178.1(3) . . . . ?
B4 C94 C95 C96 -170.0(4) . . . . ?
B4 C94 C99 C98 170.7(4) . . . . ?

loop_
_exptl_oxdiff_crystal_face_indexfrac_h
_exptl_oxdiff_crystal_face_indexfrac_k
_exptl_oxdiff_crystal_face_indexfrac_l
_exptl_oxdiff_crystal_face_x
_exptl_oxdiff_crystal_face_y
_exptl_oxdiff_crystal_face_z
0.0002 0.9992 -0.0008 -0.0030 -0.0287 -0.0241
-0.0002 -0.9992 0.0008 0.0030 0.0287 0.0241
-0.0007 0.0021 0.9985 -0.0206 -0.0543 0.0672
0.0007 -0.0021 -0.9985 0.0206 0.0543 -0.0672
0.9987 -0.0007 0.0008 -0.1073 0.0210 -0.0116
-0.9987 0.0007 -0.0008 0.1073 -0.0210 0.0116
-0.0007 5.0003 1.9929 -0.0561 -0.2522 0.0136

loop_
_smtbx_masks_void_nr
_smtbx_masks_void_average_x
_smtbx_masks_void_average_y
_smtbx_masks_void_average_z
_smtbx_masks_void_volume
_smtbx_masks_void_count_electrons
_smtbx_masks_void_content
1 -0.338 0.000 0.500 1446.1 291.4 ?
2 -0.757 0.500 0.000 1446.1 291.4 ?
